data_4106853
loop_
_publ_author_name
'Taichiro Touge'
'Tomohiko Hakamata'
'Hideki Nara'
'Tohru Kobayashi'
'Noboru Sayo'
'Takao Saito'
'Yoshihito Kayaki'
'Takao Ikariya'

_publ_section_title
;
 Oxo-Tethered Ruthenium(II) Complex as a Bifunctional Catalyst for
 Asymmetric Transfer Hydrogenation and H2 Hydrogenation
;
_journal_name_full 'Journal of the American Chemical Society'
_journal_page_first 14960
_journal_page_last 14963
_journal_paper_doi 10.1021/ja207283t
_journal_volume 133
_journal_year 2011
_chemical_absolute_configuration 'CHOOSE rm ad rmad syn or unk'
_chemical_formula_moiety 'C32 H36 Cl N2 O2.50 Ru S'
_chemical_formula_sum 'C32 H36 Cl N2 O2.5 Ru S'
_chemical_formula_weight 657.23
_space_group_IT_number 4
_symmetry_cell_setting monoclinic
_symmetry_Int_Tables_number 4
_symmetry_space_group_name_Hall 'P 2yb'
_symmetry_space_group_name_H-M 'P 1 21 1'
_atom_sites_solution_hydrogens geom
_atom_sites_solution_primary direct
_atom_sites_solution_secondary difmap
_cell_angle_alpha 90.0000
_cell_angle_beta 99.586(3)
_cell_angle_gamma 90.0000
_cell_formula_units_Z 4
_cell_length_a 12.582(3)
_cell_length_b 17.311(4)
_cell_length_c 13.987(3)
_cell_measurement_temperature 93
_cell_measurement_theta_max 27.49
_cell_measurement_theta_min 3.11
_cell_volume 3003.9(12)
_computing_cell_refinement CrystalClear
_computing_data_collection 'CrystalClear (Rigaku Inc., 2008)'
_computing_data_reduction CrystalClear
_computing_molecular_graphics 'CrystalStructure 4.0'
_computing_publication_material 'CrystalStructure 4.0 (Rigaku, 2010)'
_computing_structure_refinement 'CRYSTALS (Carruthers, et al., 1999)'
_computing_structure_solution 'SIR2002 (Burla, et al., 2003)'
_diffrn_ambient_temperature 93
_diffrn_detector_area_resol_mean 7.111
_diffrn_measured_fraction_theta_full 0.993
_diffrn_measured_fraction_theta_max 0.993
_diffrn_measurement_device_type 'Rigaku Saturn724'
_diffrn_measurement_method \w
_diffrn_radiation_type 'Mo K\a'
_diffrn_radiation_wavelength 0.71075
_diffrn_reflns_av_R_equivalents 0.0335
_diffrn_reflns_limit_h_max 16
_diffrn_reflns_limit_h_min -16
_diffrn_reflns_limit_k_max 21
_diffrn_reflns_limit_k_min -22
_diffrn_reflns_limit_l_max 15
_diffrn_reflns_limit_l_min -18
_diffrn_reflns_number 24348
_diffrn_reflns_theta_full 27.50
_diffrn_reflns_theta_max 27.50
_diffrn_standards_number 0
_exptl_absorpt_coefficient_mu 0.714
_exptl_absorpt_correction_T_max 0.972
_exptl_absorpt_correction_T_min 0.807
_exptl_absorpt_correction_type multi-scan
_exptl_absorpt_process_details 'REQAB (Rigaku, 1998)'
_exptl_crystal_colour orange
_exptl_crystal_density_diffrn 1.453
_exptl_crystal_description prism
_exptl_crystal_F_000 1356.00
_exptl_crystal_size_max 0.120
_exptl_crystal_size_mid 0.070
_exptl_crystal_size_min 0.040
_refine_diff_density_max 2.790
_refine_diff_density_min -1.540
_refine_ls_abs_structure_details 'Flack, H. D. (1983), Acta Cryst. A39, 876-881.  5935 Friedel Pairs'
_refine_ls_abs_structure_Flack -0.01(3)
_refine_ls_extinction_method none
_refine_ls_goodness_of_fit_ref 1.000
_refine_ls_hydrogen_treatment constr
_refine_ls_number_parameters 783
_refine_ls_number_reflns 12984
_refine_ls_R_factor_gt 0.0411
_refine_ls_shift/su_max 0.007
_refine_ls_structure_factor_coef Fsqd
_refine_ls_weighting_details 'w = 1/[0.0010Fo^2^ + 0.9350\s(Fo^2^)]/(4Fo^2^)'
_refine_ls_weighting_scheme calc
_refine_ls_wR_factor_ref 0.1038
_reflns_number_gt 11517
_reflns_number_total 13022
_reflns_threshold_expression F^2^>2.0\s(F^2^)
_cod_data_source_file ja207283t_si_003.cif
_cod_data_source_block C4tether
_cod_original_formula_sum 'C32 H36 Cl N2 O2.50 Ru S'
_cod_database_code 4106853

loop_
_symmetry_equiv_pos_site_id
_symmetry_equiv_pos_as_xyz
1 +X,+Y,+Z
2 -X,1/2+Y,-Z

loop_
_atom_site_label
_atom_site_type_symbol
_atom_site_fract_x
_atom_site_fract_y
_atom_site_fract_z
_atom_site_U_iso_or_equiv
_atom_site_adp_type
_atom_site_occupancy
_atom_site_symmetry_multiplicity
_atom_site_calc_flag
_atom_site_refinement_flags
Ru1 Ru 0.46505(2) 0.96330(3) 0.89818(2) 0.01545(8) Uani 1.0 2 d .
Ru2 Ru 0.46337(2) 0.63146(3) 0.59323(2) 0.01492(8) Uani 1.0 2 d .
Cl1 Cl 0.50364(9) 0.92786(7) 0.73814(7) 0.0235(3) Uani 1.0 2 d .
Cl2 Cl 0.50341(9) 0.66729(7) 0.76458(7) 0.0250(3) Uani 1.0 2 d .
S1 S 0.67040(8) 1.07270(6) 0.87471(8) 0.0201(3) Uani 1.0 2 d .
S2 S 0.66762(8) 0.52161(6) 0.67633(8) 0.0183(3) Uani 1.0 2 d .
O1 O 0.5780(3) 1.12043(18) 0.8378(3) 0.0282(9) Uani 1.0 2 d .
O2 O 0.7406(3) 1.05222(17) 0.8075(3) 0.0247(8) Uani 1.0 2 d .
O3 O 0.5752(3) 0.47493(16) 0.6890(3) 0.0238(8) Uani 1.0 2 d .
O4 O 0.7417(3) 0.54180(17) 0.7636(2) 0.0230(8) Uani 1.0 2 d .
O5 O 0.3392(5) 0.7973(4) 0.7296(5) 0.101(3) Uani 1.0 2 d .
N1 N 0.5468(3) 0.85597(19) 0.9383(3) 0.0153(9) Uani 1.0 2 d .
N2 N 0.6311(3) 0.9982(2) 0.9303(3) 0.0184(9) Uani 1.0 2 d .
N3 N 0.5460(3) 0.73801(19) 0.5767(3) 0.0166(9) Uani 1.0 2 d .
N4 N 0.6276(3) 0.5957(2) 0.6098(3) 0.0182(9) Uani 1.0 2 d .
C1 C 0.3495(4) 0.9503(3) 1.0011(3) 0.0211(11) Uani 1.0 2 d .
C2 C 0.3998(4) 1.0223(3) 1.0149(3) 0.0216(11) Uani 1.0 2 d .
C3 C 0.3990(4) 1.0740(3) 0.9353(3) 0.0205(11) Uani 1.0 2 d .
C4 C 0.3472(4) 1.0556(3) 0.8412(4) 0.0252(12) Uani 1.0 2 d .
C5 C 0.2992(4) 0.9794(3) 0.8287(4) 0.0264(12) Uani 1.0 2 d .
C6 C 0.2978(4) 0.9290(3) 0.9060(3) 0.0222(11) Uani 1.0 2 d .
C7 C 0.3445(5) 1.1075(3) 0.7568(4) 0.0345(14) Uani 1.0 2 d .
C8 C 0.3456(4) 0.8955(3) 1.0843(4) 0.0270(12) Uani 1.0 2 d .
C9 C 0.4576(4) 0.8681(3) 1.1337(4) 0.0245(12) Uani 1.0 2 d .
C10 C 0.4962(4) 0.7944(3) 1.0911(3) 0.0231(12) Uani 1.0 2 d .
C11 C 0.4900(4) 0.7916(3) 0.9808(3) 0.0182(10) Uani 1.0 2 d .
C12 C 0.6588(3) 0.8688(3) 0.9908(3) 0.0166(10) Uani 1.0 2 d .
C13 C 0.7080(3) 0.9331(3) 0.9377(3) 0.0161(10) Uani 1.0 2 d .
C14 C 0.7263(3) 0.7960(3) 1.0042(3) 0.0191(10) Uani 1.0 2 d .
C15 C 0.7296(4) 0.7445(3) 0.9280(4) 0.0227(11) Uani 1.0 2 d .
C16 C 0.7883(4) 0.6768(3) 0.9411(4) 0.0301(13) Uani 1.0 2 d .
C17 C 0.8482(4) 0.6598(3) 1.0322(4) 0.0334(14) Uani 1.0 2 d .
C18 C 0.8476(4) 0.7107(3) 1.1080(4) 0.0305(13) Uani 1.0 2 d .
C19 C 0.7866(4) 0.7783(3) 1.0944(4) 0.0250(12) Uani 1.0 2 d .
C20 C 0.8208(3) 0.9520(3) 0.9899(3) 0.0182(10) Uani 1.0 2 d .
C21 C 0.9092(4) 0.9403(3) 0.9433(4) 0.0233(11) Uani 1.0 2 d .
C22 C 1.0139(4) 0.9577(4) 0.9909(4) 0.0312(12) Uani 1.0 2 d .
C23 C 1.0307(4) 0.9855(3) 1.0848(4) 0.0354(14) Uani 1.0 2 d .
C24 C 0.9425(4) 0.9963(3) 1.1315(4) 0.0321(13) Uani 1.0 2 d .
C25 C 0.8386(4) 0.9797(3) 1.0845(3) 0.0233(11) Uani 1.0 2 d .
C26 C 0.7490(4) 1.1316(3) 0.9648(3) 0.0228(10) Uani 1.0 2 d .
C27 C 0.8435(4) 1.1642(3) 0.9456(4) 0.0351(14) Uani 1.0 2 d .
C28 C 0.9006(5) 1.2153(3) 1.0119(5) 0.0384(15) Uani 1.0 2 d .
C29 C 0.8664(4) 1.2315(3) 1.0995(4) 0.0321(13) Uani 1.0 2 d .
C30 C 0.7706(4) 1.1978(3) 1.1172(4) 0.0290(13) Uani 1.0 2 d .
C31 C 0.7129(4) 1.1482(3) 1.0511(4) 0.0229(11) Uani 1.0 2 d .
C32 C 0.9315(5) 1.2866(3) 1.1721(5) 0.0434(16) Uani 1.0 2 d .
C33 C 0.3478(4) 0.6434(3) 0.4543(3) 0.0219(11) Uani 1.0 2 d .
C34 C 0.3973(4) 0.5704(3) 0.4581(3) 0.0232(11) Uani 1.0 2 d .
C35 C 0.3945(4) 0.5203(3) 0.5387(3) 0.0214(11) Uani 1.0 2 d .
C36 C 0.3427(4) 0.5419(3) 0.6165(3) 0.0234(11) Uani 1.0 2 d .
C37 C 0.2971(4) 0.6181(3) 0.6133(4) 0.0262(12) Uani 1.0 2 d .
C38 C 0.2974(4) 0.6660(3) 0.5339(4) 0.0242(11) Uani 1.0 2 d .
C39 C 0.3393(4) 0.4913(3) 0.7024(4) 0.0343(14) Uani 1.0 2 d .
C40 C 0.3460(4) 0.6966(3) 0.3698(4) 0.0316(13) Uani 1.0 2 d .
C41 C 0.4550(5) 0.7260(3) 0.3538(4) 0.0337(14) Uani 1.0 2 d .
C42 C 0.4903(4) 0.7999(3) 0.4093(3) 0.0239(12) Uani 1.0 2 d .
C43 C 0.4883(4) 0.8028(3) 0.5181(3) 0.0190(10) Uani 1.0 2 d .
C44 C 0.6569(3) 0.7260(3) 0.5569(3) 0.0151(10) Uani 1.0 2 d .
C45 C 0.7069(4) 0.6601(3) 0.6221(3) 0.0171(10) Uani 1.0 2 d .
C46 C 0.7243(3) 0.7983(3) 0.5661(3) 0.0175(10) Uani 1.0 2 d .
C47 C 0.7315(4) 0.8440(3) 0.6483(4) 0.0232(12) Uani 1.0 2 d .
C48 C 0.7894(4) 0.9144(3) 0.6554(4) 0.0264(12) Uani 1.0 2 d .
C49 C 0.8425(4) 0.9361(3) 0.5810(4) 0.0298(13) Uani 1.0 2 d .
C50 C 0.8375(4) 0.8906(3) 0.4996(4) 0.0305(13) Uani 1.0 2 d .
C51 C 0.7782(4) 0.8219(3) 0.4915(4) 0.0236(11) Uani 1.0 2 d .
C52 C 0.8167(3) 0.6381(3) 0.5975(3) 0.0175(10) Uani 1.0 2 d .
C53 C 0.9080(4) 0.6422(3) 0.6671(4) 0.0240(11) Uani 1.0 2 d .
C54 C 1.0085(4) 0.6221(3) 0.6440(4) 0.0277(12) Uani 1.0 2 d .
C55 C 1.0161(4) 0.5958(3) 0.5510(4) 0.0317(13) Uani 1.0 2 d .
C56 C 0.9248(4) 0.5915(3) 0.4816(4) 0.0321(13) Uani 1.0 2 d .
C57 C 0.8262(4) 0.6120(3) 0.5051(4) 0.0218(11) Uani 1.0 2 d .
C58 C 0.7423(4) 0.4627(3) 0.6064(4) 0.0236(11) Uani 1.0 2 d .
C59 C 0.8363(4) 0.4277(3) 0.6496(4) 0.0292(13) Uani 1.0 2 d .
C60 C 0.8921(5) 0.3777(3) 0.5961(5) 0.0375(15) Uani 1.0 2 d .
C61 C 0.8517(5) 0.3631(3) 0.4989(5) 0.0370(15) Uani 1.0 2 d .
C62 C 0.7571(5) 0.3992(3) 0.4569(4) 0.0334(14) Uani 1.0 2 d .
C63 C 0.7023(4) 0.4486(3) 0.5098(4) 0.0271(13) Uani 1.0 2 d .
C64 C 0.9116(5) 0.3104(4) 0.4391(5) 0.0502(19) Uani 1.0 2 d .
H1 H 0.5589 0.8350 0.8760 0.0188 Uiso 1.0 2 calc R
H2 H 0.4343 1.0363 1.0764 0.0262 Uiso 1.0 2 calc R
H3 H 0.4332 1.1216 0.9459 0.0255 Uiso 1.0 2 calc R
H4 H 0.2677 0.9638 0.7668 0.0313 Uiso 1.0 2 calc R
H5 H 0.2638 0.8813 0.8957 0.0269 Uiso 1.0 2 calc R
H6 H 0.3094 1.1549 0.7688 0.0423 Uiso 1.0 2 calc R
H7 H 0.3054 1.0831 0.7001 0.0424 Uiso 1.0 2 calc R
H8 H 0.4167 1.1183 0.7468 0.0423 Uiso 1.0 2 calc R
H9 H 0.3035 0.8506 1.0599 0.0338 Uiso 1.0 2 calc R
H10 H 0.3110 0.9216 1.1322 0.0340 Uiso 1.0 2 calc R
H11 H 0.4554 0.8605 1.2021 0.0299 Uiso 1.0 2 calc R
H12 H 0.5081 0.9091 1.1262 0.0301 Uiso 1.0 2 calc R
H13 H 0.4530 0.7524 1.1100 0.0289 Uiso 1.0 2 calc R
H14 H 0.5710 0.7870 1.1204 0.0288 Uiso 1.0 2 calc R
H15 H 0.5213 0.7438 0.9623 0.0223 Uiso 1.0 2 calc R
H16 H 0.4151 0.7944 0.9501 0.0223 Uiso 1.0 2 calc R
H17 H 0.6529 0.8884 1.0554 0.0196 Uiso 1.0 2 calc R
H18 H 0.7131 0.9150 0.8722 0.0194 Uiso 1.0 2 calc R
H19 H 0.6912 0.7563 0.8670 0.0272 Uiso 1.0 2 calc R
H20 H 0.7888 0.6428 0.8897 0.0369 Uiso 1.0 2 calc R
H21 H 0.8871 0.6140 1.0418 0.0406 Uiso 1.0 2 calc R
H22 H 0.8891 0.7002 1.1680 0.0361 Uiso 1.0 2 calc R
H23 H 0.7852 0.8121 1.1458 0.0296 Uiso 1.0 2 calc R
H24 H 0.8984 0.9203 0.8807 0.0278 Uiso 1.0 2 calc R
H25 H 1.0722 0.9510 0.9586 0.0376 Uiso 1.0 2 calc R
H26 H 1.1000 0.9965 1.1166 0.0403 Uiso 1.0 2 calc R
H27 H 0.9528 1.0145 1.1949 0.0372 Uiso 1.0 2 calc R
H28 H 0.7801 0.9876 1.1162 0.0277 Uiso 1.0 2 calc R
H29 H 0.8679 1.1529 0.8879 0.0438 Uiso 1.0 2 calc R
H30 H 0.9637 1.2376 0.9985 0.0459 Uiso 1.0 2 calc R
H31 H 0.7464 1.2088 1.1750 0.0348 Uiso 1.0 2 calc R
H32 H 0.6495 1.1261 1.0641 0.0273 Uiso 1.0 2 calc R
H33 H 0.8879 1.3301 1.1832 0.0498 Uiso 1.0 2 calc R
H34 H 0.9938 1.3042 1.1470 0.0497 Uiso 1.0 2 calc R
H35 H 0.9541 1.2597 1.2320 0.0497 Uiso 1.0 2 calc R
H36 H 0.5586 0.7591 0.6426 0.0203 Uiso 1.0 2 calc R
H37 H 0.4331 0.5553 0.4081 0.0283 Uiso 1.0 2 calc R
H38 H 0.4262 0.4718 0.5394 0.0250 Uiso 1.0 2 calc R
H39 H 0.2664 0.6356 0.6653 0.0323 Uiso 1.0 2 calc R
H40 H 0.2639 0.7140 0.5325 0.0284 Uiso 1.0 2 calc R
H41 H 0.3026 0.4442 0.6807 0.0414 Uiso 1.0 2 calc R
H42 H 0.3012 0.5169 0.7473 0.0413 Uiso 1.0 2 calc R
H43 H 0.4112 0.4796 0.7338 0.0414 Uiso 1.0 2 calc R
H44 H 0.3019 0.7410 0.3791 0.0361 Uiso 1.0 2 calc R
H45 H 0.3134 0.6687 0.3121 0.0364 Uiso 1.0 2 calc R
H46 H 0.4521 0.7337 0.2847 0.0398 Uiso 1.0 2 calc R
H47 H 0.5062 0.6853 0.3761 0.0399 Uiso 1.0 2 calc R
H48 H 0.4440 0.8410 0.3793 0.0284 Uiso 1.0 2 calc R
H49 H 0.5640 0.8098 0.4007 0.0284 Uiso 1.0 2 calc R
H50 H 0.5212 0.8504 0.5451 0.0229 Uiso 1.0 2 calc R
H51 H 0.4140 0.8007 0.5284 0.0229 Uiso 1.0 2 calc R
H52 H 0.6504 0.7079 0.4898 0.0184 Uiso 1.0 2 calc R
H53 H 0.7169 0.6777 0.6896 0.0200 Uiso 1.0 2 calc R
H54 H 0.6963 0.8285 0.6986 0.0281 Uiso 1.0 2 calc R
H55 H 0.7930 0.9451 0.7104 0.0314 Uiso 1.0 2 calc R
H56 H 0.8812 0.9821 0.5854 0.0356 Uiso 1.0 2 calc R
H57 H 0.8740 0.9056 0.4501 0.0380 Uiso 1.0 2 calc R
H58 H 0.7739 0.7917 0.4360 0.0292 Uiso 1.0 2 calc R
H59 H 0.9024 0.6584 0.7294 0.0286 Uiso 1.0 2 calc R
H60 H 1.0703 0.6262 0.6905 0.0330 Uiso 1.0 2 calc R
H61 H 1.0825 0.5813 0.5358 0.0392 Uiso 1.0 2 calc R
H62 H 0.9295 0.5743 0.4194 0.0396 Uiso 1.0 2 calc R
H63 H 0.7648 0.6089 0.4579 0.0267 Uiso 1.0 2 calc R
H64 H 0.8628 0.4376 0.7146 0.0350 Uiso 1.0 2 calc R
H65 H 0.9559 0.3546 0.6254 0.0456 Uiso 1.0 2 calc R
H66 H 0.7297 0.3898 0.3920 0.0411 Uiso 1.0 2 calc R
H67 H 0.6394 0.4729 0.4803 0.0330 Uiso 1.0 2 calc R
H68 H 0.8632 0.2916 0.3836 0.0633 Uiso 1.0 2 calc R
H69 H 0.9411 0.2676 0.4784 0.0635 Uiso 1.0 2 calc R
H70 H 0.9691 0.3388 0.4179 0.0635 Uiso 1.0 2 calc R

loop_
_atom_site_aniso_label
_atom_site_aniso_U_11
_atom_site_aniso_U_22
_atom_site_aniso_U_33
_atom_site_aniso_U_12
_atom_site_aniso_U_13
_atom_site_aniso_U_23
Ru1 0.01441(15) 0.01599(16) 0.01605(15) 0.00177(13) 0.00281(12) -0.00057(13)
Ru2 0.01222(15) 0.01723(16) 0.01530(15) -0.00102(13) 0.00225(11) -0.00045(13)
Cl1 0.0253(6) 0.0289(6) 0.0167(5) 0.0060(5) 0.0048(4) 0.0003(4)
Cl2 0.0252(6) 0.0340(6) 0.0162(5) -0.0077(5) 0.0049(4) -0.0022(5)
S1 0.0207(5) 0.0138(5) 0.0268(6) 0.0011(4) 0.0069(5) 0.0035(4)
S2 0.0164(5) 0.0142(5) 0.0241(5) 0.0001(4) 0.0029(4) 0.0025(4)
O1 0.0276(17) 0.0179(17) 0.0399(19) 0.0032(14) 0.0078(14) 0.0077(14)
O2 0.0308(17) 0.0204(16) 0.0253(16) 0.0025(13) 0.0121(14) 0.0032(13)
O3 0.0230(16) 0.0121(16) 0.0364(18) -0.0016(12) 0.0053(13) 0.0038(13)
O4 0.0270(17) 0.0166(15) 0.0240(16) 0.0018(12) 0.0000(13) 0.0020(12)
O5 0.093(5) 0.098(5) 0.109(5) 0.003(5) 0.013(4) 0.002(4)
N1 0.0166(17) 0.0147(17) 0.0150(17) 0.0031(13) 0.0042(13) 0.0016(14)
N2 0.0196(18) 0.0159(18) 0.0208(18) 0.0037(14) 0.0062(15) 0.0062(14)
N3 0.0194(18) 0.0155(18) 0.0149(17) -0.0016(14) 0.0026(14) -0.0004(14)
N4 0.0127(17) 0.0219(19) 0.0186(17) -0.0039(14) -0.0008(14) 0.0019(15)
C1 0.0165(19) 0.026(3) 0.023(2) 0.0031(17) 0.0084(16) -0.0028(17)
C2 0.020(2) 0.023(3) 0.022(2) 0.0061(17) 0.0055(17) -0.0070(18)
C3 0.019(2) 0.014(2) 0.030(3) 0.0052(16) 0.0096(18) 0.0009(17)
C4 0.014(2) 0.035(3) 0.026(3) 0.0128(19) 0.0025(18) 0.003(2)
C5 0.016(2) 0.037(3) 0.025(3) 0.0049(18) -0.0005(17) -0.0034(19)
C6 0.0097(18) 0.031(3) 0.026(3) -0.0035(17) 0.0051(16) -0.0028(19)
C7 0.034(3) 0.036(3) 0.034(3) 0.012(3) 0.009(3) -0.001(3)
C8 0.029(3) 0.031(3) 0.025(3) 0.005(2) 0.016(2) -0.0018(19)
C9 0.029(3) 0.024(3) 0.022(3) 0.0008(19) 0.0096(19) 0.0005(18)
C10 0.035(3) 0.016(3) 0.021(3) -0.001(2) 0.0129(19) 0.0033(17)
C11 0.0181(19) 0.014(2) 0.024(2) -0.0065(17) 0.0062(16) -0.0020(16)
C12 0.0134(19) 0.019(2) 0.0170(19) -0.0002(16) 0.0003(15) 0.0027(16)
C13 0.0134(19) 0.0154(19) 0.020(2) -0.0016(15) 0.0040(16) -0.0028(16)
C14 0.0177(19) 0.017(2) 0.023(2) 0.0017(17) 0.0047(16) 0.0047(17)
C15 0.019(2) 0.020(3) 0.029(3) -0.0015(17) 0.0034(18) -0.0029(18)
C16 0.027(3) 0.021(3) 0.044(3) -0.0014(19) 0.012(3) -0.005(2)
C17 0.023(3) 0.027(3) 0.053(4) 0.0056(19) 0.011(3) 0.008(3)
C18 0.027(3) 0.029(3) 0.035(3) 0.006(2) 0.002(2) 0.011(2)
C19 0.026(3) 0.026(3) 0.022(3) 0.0026(18) 0.0008(18) 0.0046(18)
C20 0.0147(18) 0.012(2) 0.027(2) -0.0006(16) 0.0009(16) -0.0004(16)
C21 0.018(2) 0.024(3) 0.028(3) -0.0012(17) 0.0043(18) -0.0049(17)
C22 0.0135(19) 0.040(3) 0.040(3) -0.010(2) 0.0050(18) -0.006(3)
C23 0.023(3) 0.033(3) 0.045(3) -0.011(2) -0.010(3) -0.000(3)
C24 0.034(3) 0.022(3) 0.038(3) -0.003(2) -0.004(3) -0.007(2)
C25 0.025(3) 0.021(3) 0.022(2) -0.0021(17) 0.0019(17) -0.0037(17)
C26 0.023(2) 0.0103(18) 0.035(3) 0.0004(19) 0.0058(17) 0.004(2)
C27 0.029(3) 0.029(3) 0.051(4) -0.007(2) 0.019(3) -0.009(3)
C28 0.026(3) 0.030(3) 0.059(4) -0.006(2) 0.006(3) -0.006(3)
C29 0.031(3) 0.021(3) 0.043(3) 0.000(2) -0.002(3) 0.005(2)
C30 0.034(3) 0.020(3) 0.033(3) 0.006(2) 0.006(2) 0.007(2)
C31 0.020(2) 0.018(3) 0.031(3) 0.0018(16) 0.0028(18) 0.0043(17)
C32 0.043(3) 0.027(3) 0.054(4) -0.001(3) -0.010(3) 0.004(3)
C33 0.0168(19) 0.026(3) 0.019(2) -0.0066(17) -0.0083(16) 0.0003(17)
C34 0.021(2) 0.027(3) 0.023(3) -0.0065(18) 0.0055(17) -0.0108(18)
C35 0.017(2) 0.017(2) 0.028(3) -0.0038(17) -0.0025(17) -0.0069(18)
C36 0.014(2) 0.035(3) 0.021(3) -0.0105(18) 0.0018(17) 0.0006(19)
C37 0.0107(18) 0.042(3) 0.028(3) -0.0024(19) 0.0083(16) -0.003(2)
C38 0.0100(19) 0.027(3) 0.035(3) 0.0001(17) -0.0007(18) -0.001(2)
C39 0.028(3) 0.041(3) 0.034(3) -0.012(3) 0.003(2) 0.003(3)
C40 0.031(3) 0.040(3) 0.020(3) -0.003(3) -0.008(2) 0.002(2)
C41 0.042(3) 0.030(3) 0.027(3) 0.003(3) 0.000(3) -0.002(2)
C42 0.036(3) 0.015(2) 0.020(3) 0.002(2) 0.0020(19) 0.0022(17)
C43 0.022(2) 0.014(2) 0.022(2) 0.0047(17) 0.0028(16) 0.0003(16)
C44 0.0134(18) 0.014(2) 0.0185(19) 0.0018(15) 0.0045(15) 0.0022(15)
C45 0.0168(19) 0.018(2) 0.0157(19) 0.0004(16) 0.0000(16) 0.0018(15)
C46 0.0150(18) 0.014(2) 0.024(2) 0.0007(16) 0.0052(16) 0.0037(17)
C47 0.023(3) 0.019(3) 0.028(3) -0.0016(18) 0.0068(18) -0.0001(18)
C48 0.023(3) 0.021(3) 0.034(3) -0.0025(18) 0.0033(19) -0.0006(19)
C49 0.023(3) 0.018(3) 0.048(3) -0.0022(18) 0.004(3) 0.007(2)
C50 0.023(3) 0.029(3) 0.043(3) 0.001(2) 0.016(3) 0.009(3)
C51 0.024(3) 0.019(3) 0.030(3) 0.0022(17) 0.0111(19) 0.0014(18)
C52 0.0129(17) 0.0133(19) 0.027(2) 0.0010(16) 0.0058(15) 0.0021(17)
C53 0.0178(19) 0.022(3) 0.032(3) -0.0035(18) 0.0032(17) 0.0031(19)
C54 0.016(2) 0.024(3) 0.042(3) -0.0044(18) 0.0027(19) -0.001(2)
C55 0.017(2) 0.028(3) 0.052(4) -0.0013(19) 0.014(2) -0.010(3)
C56 0.023(3) 0.035(3) 0.042(3) -0.001(2) 0.013(2) -0.011(3)
C57 0.018(2) 0.020(3) 0.029(3) -0.0015(16) 0.0076(18) -0.0046(17)
C58 0.022(2) 0.0152(19) 0.035(3) 0.0041(19) 0.0077(18) 0.003(2)
C59 0.024(3) 0.023(3) 0.041(3) 0.0009(19) 0.006(2) -0.004(2)
C60 0.025(3) 0.030(3) 0.059(4) 0.001(2) 0.012(3) -0.006(3)
C61 0.034(3) 0.026(3) 0.057(4) -0.010(3) 0.024(3) -0.015(3)
C62 0.042(3) 0.026(3) 0.035(3) -0.015(3) 0.015(3) -0.005(2)
C63 0.033(3) 0.021(3) 0.028(3) -0.0050(19) 0.009(2) -0.0032(18)
C64 0.041(4) 0.041(4) 0.076(5) -0.007(3) 0.032(4) -0.019(3)

loop_
_atom_type_symbol
_atom_type_description
_atom_type_scat_dispersion_real
_atom_type_scat_dispersion_imag
_atom_type_scat_source
C C 0.0033 0.0016
;
International Tables for Crystallography
(1992, Vol. C, Tables 4.2.6.8 and 6.1.1.4)
;
H H 0.0000 0.0000
;
International Tables for Crystallography
(1992, Vol. C, Table 6.1.1.4)
;
Cl Cl 0.1484 0.1585
;
International Tables for Crystallography
(1992, Vol. C, Tables 4.2.6.8 and 6.1.1.4)
;
N N 0.0061 0.0033
;
International Tables for Crystallography
(1992, Vol. C, Tables 4.2.6.8 and 6.1.1.4)
;
O O 0.0106 0.0060
;
International Tables for Crystallography
(1992, Vol. C, Tables 4.2.6.8 and 6.1.1.4)
;
Ru Ru -1.2594 0.8363
;
International Tables for Crystallography
(1992, Vol. C, Tables 4.2.6.8 and 6.1.1.4)
;
S S 0.1246 0.1234
;
International Tables for Crystallography
(1992, Vol. C, Tables 4.2.6.8 and 6.1.1.4)
;

loop_
_geom_angle_atom_site_label_1
_geom_angle_atom_site_label_2
_geom_angle_atom_site_label_3
_geom_angle
_geom_angle_publ_flag
Cl1 Ru1 N1 82.14(10) yes
Cl1 Ru1 N2 85.83(10) yes
Cl1 Ru1 C1 144.94(11) yes
Cl1 Ru1 C2 162.17(12) yes
Cl1 Ru1 C3 125.35(12) yes
Cl1 Ru1 C4 94.23(13) yes
Cl1 Ru1 C5 86.85(13) yes
Cl1 Ru1 C6 108.30(12) yes
N1 Ru1 N2 77.43(13) yes
N1 Ru1 C1 94.55(15) yes
N1 Ru1 C2 115.39(15) yes
N1 Ru1 C3 151.52(15) yes
N1 Ru1 C4 165.95(14) yes
N1 Ru1 C5 127.62(15) yes
N1 Ru1 C6 99.94(16) yes
N2 Ru1 C1 127.72(14) yes
N2 Ru1 C2 100.67(15) yes
N2 Ru1 C3 95.68(15) yes
N2 Ru1 C4 115.98(16) yes
N2 Ru1 C5 152.50(16) yes
N2 Ru1 C6 165.28(15) yes
C1 Ru1 C2 36.84(16) yes
C1 Ru1 C3 67.62(17) yes
C1 Ru1 C4 80.60(17) yes
C1 Ru1 C5 67.57(16) yes
C1 Ru1 C6 37.63(15) yes
C2 Ru1 C3 38.01(17) yes
C2 Ru1 C4 67.97(16) yes
C2 Ru1 C5 79.76(17) yes
C2 Ru1 C6 67.09(17) yes
C3 Ru1 C4 37.06(16) yes
C3 Ru1 C5 67.55(16) yes
C3 Ru1 C6 79.70(17) yes
C4 Ru1 C5 38.38(17) yes
C4 Ru1 C6 68.20(17) yes
C5 Ru1 C6 37.10(17) yes
Cl2 Ru2 N3 82.14(10) yes
Cl2 Ru2 N4 85.95(10) yes
Cl2 Ru2 C33 145.76(12) yes
Cl2 Ru2 C34 161.61(13) yes
Cl2 Ru2 C35 124.62(12) yes
Cl2 Ru2 C36 93.88(12) yes
Cl2 Ru2 C37 86.91(12) yes
Cl2 Ru2 C38 109.20(13) yes
N3 Ru2 N4 77.52(14) yes
N3 Ru2 C33 94.78(15) yes
N3 Ru2 C34 116.06(15) yes
N3 Ru2 C35 152.32(16) yes
N3 Ru2 C36 164.86(16) yes
N3 Ru2 C37 126.85(16) yes
N3 Ru2 C38 99.91(16) yes
N4 Ru2 C33 126.89(15) yes
N4 Ru2 C34 100.02(15) yes
N4 Ru2 C35 95.89(15) yes
N4 Ru2 C36 116.92(16) yes
N4 Ru2 C37 153.25(16) yes
N4 Ru2 C38 164.30(16) yes
C33 Ru2 C34 36.95(16) yes
C33 Ru2 C35 67.47(16) yes
C33 Ru2 C36 80.26(16) yes
C33 Ru2 C37 67.67(16) yes
C33 Ru2 C38 37.47(17) yes
C34 Ru2 C35 37.88(16) yes
C34 Ru2 C36 67.87(17) yes
C34 Ru2 C37 79.97(17) yes
C34 Ru2 C38 66.91(17) yes
C35 Ru2 C36 37.09(17) yes
C35 Ru2 C37 67.53(18) yes
C35 Ru2 C38 79.14(16) yes
C36 Ru2 C37 38.08(18) yes
C36 Ru2 C38 67.50(17) yes
C37 Ru2 C38 37.01(18) yes
O1 S1 O2 116.8(2) yes
O1 S1 N2 109.4(2) yes
O1 S1 C26 104.1(2) yes
O2 S1 N2 112.71(19) yes
O2 S1 C26 105.9(2) yes
N2 S1 C26 107.0(2) yes
O3 S2 O4 116.6(2) yes
O3 S2 N4 109.48(18) yes
O3 S2 C58 104.7(2) yes
O4 S2 N4 112.88(18) yes
O4 S2 C58 105.98(19) yes
N4 S2 C58 106.3(2) yes
Ru1 N1 C11 120.4(3) yes
Ru1 N1 C12 111.8(3) yes
C11 N1 C12 112.9(3) yes
Ru1 N2 S1 119.07(19) yes
Ru1 N2 C13 113.8(3) yes
S1 N2 C13 113.0(3) yes
Ru2 N3 C43 120.1(3) yes
Ru2 N3 C44 112.8(3) yes
C43 N3 C44 112.8(4) yes
Ru2 N4 S2 119.8(2) yes
Ru2 N4 C45 114.5(3) yes
S2 N4 C45 113.0(3) yes
Ru1 C1 C2 70.6(3) yes
Ru1 C1 C6 70.6(3) yes
Ru1 C1 C8 132.2(3) yes
C2 C1 C6 119.0(4) yes
C2 C1 C8 121.8(4) yes
C6 C1 C8 119.2(4) yes
Ru1 C2 C1 72.6(3) yes
Ru1 C2 C3 70.6(3) yes
C1 C2 C3 120.6(4) yes
Ru1 C3 C2 71.4(3) yes
Ru1 C3 C4 73.4(3) yes
C2 C3 C4 122.0(4) yes
Ru1 C4 C3 69.6(3) yes
Ru1 C4 C5 68.4(3) yes
Ru1 C4 C7 130.1(4) yes
C3 C4 C5 116.0(4) yes
C3 C4 C7 123.7(5) yes
C5 C4 C7 120.2(4) yes
Ru1 C5 C4 73.3(3) yes
Ru1 C5 C6 72.9(3) yes
C4 C5 C6 122.4(4) yes
Ru1 C6 C1 71.8(3) yes
Ru1 C6 C5 70.0(3) yes
C1 C6 C5 119.9(5) yes
C1 C8 C9 113.3(4) yes
C8 C9 C10 114.2(4) yes
C9 C10 C11 117.1(4) yes
N1 C11 C10 115.4(4) yes
N1 C12 C13 107.2(3) yes
N1 C12 C14 113.7(4) yes
C13 C12 C14 113.8(4) yes
N2 C13 C12 106.0(4) yes
N2 C13 C20 114.7(4) yes
C12 C13 C20 110.2(4) yes
C12 C14 C15 121.6(4) yes
C12 C14 C19 120.4(4) yes
C15 C14 C19 118.0(4) yes
C14 C15 C16 121.6(5) yes
C15 C16 C17 119.6(5) yes
C16 C17 C18 119.7(5) yes
C17 C18 C19 120.2(5) yes
C14 C19 C18 120.8(5) yes
C13 C20 C21 119.8(4) yes
C13 C20 C25 121.4(4) yes
C21 C20 C25 118.7(4) yes
C20 C21 C22 120.3(5) yes
C21 C22 C23 120.5(5) yes
C22 C23 C24 119.0(5) yes
C23 C24 C25 120.8(5) yes
C20 C25 C24 120.6(5) yes
S1 C26 C27 119.3(4) yes
S1 C26 C31 120.6(4) yes
C27 C26 C31 120.0(5) yes
C26 C27 C28 119.7(6) yes
C27 C28 C29 120.8(5) yes
C28 C29 C30 118.3(5) yes
C28 C29 C32 120.0(5) yes
C30 C29 C32 121.7(5) yes
C29 C30 C31 121.0(5) yes
C26 C31 C30 120.1(5) yes
Ru2 C33 C34 70.4(3) yes
Ru2 C33 C38 69.9(3) yes
Ru2 C33 C40 131.8(3) yes
C34 C33 C38 118.0(4) yes
C34 C33 C40 122.0(4) yes
C38 C33 C40 120.0(4) yes
Ru2 C34 C33 72.7(3) yes
Ru2 C34 C35 70.7(3) yes
C33 C34 C35 120.4(4) yes
Ru2 C35 C34 71.4(3) yes
Ru2 C35 C36 72.9(3) yes
C34 C35 C36 121.7(4) yes
Ru2 C36 C35 70.0(3) yes
Ru2 C36 C37 68.6(3) yes
Ru2 C36 C39 129.5(3) yes
C35 C36 C37 116.9(4) yes
C35 C36 C39 123.1(5) yes
C37 C36 C39 119.9(5) yes
Ru2 C37 C36 73.4(3) yes
Ru2 C37 C38 72.7(3) yes
C36 C37 C38 121.3(5) yes
Ru2 C38 C33 72.6(3) yes
Ru2 C38 C37 70.3(3) yes
C33 C38 C37 121.5(5) yes
C33 C40 C41 115.4(4) yes
C40 C41 C42 113.7(5) yes
C41 C42 C43 118.9(4) yes
N3 C43 C42 115.6(4) yes
N3 C44 C45 107.5(4) yes
N3 C44 C46 113.7(4) yes
C45 C44 C46 113.6(3) yes
N4 C45 C44 106.8(3) yes
N4 C45 C52 113.7(4) yes
C44 C45 C52 110.5(4) yes
C44 C46 C47 120.1(4) yes
C44 C46 C51 121.1(4) yes
C47 C46 C51 118.7(4) yes
C46 C47 C48 120.7(5) yes
C47 C48 C49 119.3(5) yes
C48 C49 C50 120.4(5) yes
C49 C50 C51 120.3(5) yes
C46 C51 C50 120.5(5) yes
C45 C52 C53 120.4(4) yes
C45 C52 C57 120.7(4) yes
C53 C52 C57 118.8(4) yes
C52 C53 C54 120.1(5) yes
C53 C54 C55 120.0(4) yes
C54 C55 C56 119.7(5) yes
C55 C56 C57 119.7(5) yes
C52 C57 C56 121.5(4) yes
S2 C58 C59 120.2(4) yes
S2 C58 C63 119.8(4) yes
C59 C58 C63 119.9(5) yes
C58 C59 C60 120.4(5) yes
C59 C60 C61 119.9(5) yes
C60 C61 C62 118.7(6) yes
C60 C61 C64 120.8(5) yes
C62 C61 C64 120.5(5) yes
C61 C62 C63 121.3(5) yes
C58 C63 C62 119.9(5) yes
Ru1 N1 H1 103.048 no
C11 N1 H1 103.470 no
C12 N1 H1 102.599 no
Ru2 N3 H36 103.001 no
C43 N3 H36 102.899 no
C44 N3 H36 102.521 no
Ru1 C2 H2 129.352 no
C1 C2 H2 119.475 no
C3 C2 H2 119.945 no
Ru1 C3 H3 129.119 no
C2 C3 H3 119.238 no
C4 C3 H3 118.761 no
Ru1 C5 H4 127.542 no
C4 C5 H4 118.709 no
C6 C5 H4 118.861 no
Ru1 C6 H5 130.548 no
C1 C6 H5 119.994 no
C5 C6 H5 120.096 no
C4 C7 H6 109.323 no
C4 C7 H7 109.383 no
C4 C7 H8 109.798 no
H6 C7 H7 109.436 no
H6 C7 H8 109.442 no
H7 C7 H8 109.446 no
C1 C8 H9 108.647 no
C1 C8 H10 108.361 no
C9 C8 H9 108.520 no
C9 C8 H10 108.441 no
H9 C8 H10 109.495 no
C8 C9 H11 108.120 no
C8 C9 H12 107.110 no
C10 C9 H11 109.585 no
C10 C9 H12 108.262 no
H11 C9 H12 109.491 no
C9 C10 H13 106.975 no
C9 C10 H14 107.149 no
C11 C10 H13 108.290 no
C11 C10 H14 107.710 no
H13 C10 H14 109.494 no
N1 C11 H15 106.691 no
N1 C11 H16 106.210 no
C10 C11 H15 109.950 no
C10 C11 H16 109.061 no
H15 C11 H16 109.404 no
N1 C12 H17 107.072 no
C13 C12 H17 107.207 no
C14 C12 H17 107.511 no
N2 C13 H18 108.809 no
C12 C13 H18 108.424 no
C20 C13 H18 108.507 no
C14 C15 H19 118.922 no
C16 C15 H19 119.493 no
C15 C16 H20 120.519 no
C17 C16 H20 119.886 no
C16 C17 H21 120.041 no
C18 C17 H21 120.255 no
C17 C18 H22 119.746 no
C19 C18 H22 120.007 no
C14 C19 H23 118.950 no
C18 C19 H23 120.214 no
C20 C21 H24 119.443 no
C22 C21 H24 120.225 no
C21 C22 H25 119.720 no
C23 C22 H25 119.788 no
C22 C23 H26 120.611 no
C24 C23 H26 120.351 no
C23 C24 H27 119.808 no
C25 C24 H27 119.437 no
C20 C25 H28 119.287 no
C24 C25 H28 120.069 no
C26 C27 H29 120.144 no
C28 C27 H29 120.139 no
C27 C28 H30 119.548 no
C29 C28 H30 119.583 no
C29 C30 H31 119.100 no
C31 C30 H31 119.910 no
C26 C31 H32 119.945 no
C30 C31 H32 119.974 no
C29 C32 H33 109.853 no
C29 C32 H34 109.622 no
C29 C32 H35 109.019 no
H33 C32 H34 109.446 no
H33 C32 H35 109.442 no
H34 C32 H35 109.445 no
Ru2 C34 H37 128.273 no
C33 C34 H37 119.486 no
C35 C34 H37 120.123 no
Ru2 C35 H38 130.157 no
C34 C35 H38 119.391 no
C36 C35 H38 118.912 no
Ru2 C37 H39 127.064 no
C36 C37 H39 119.362 no
C38 C37 H39 119.289 no
Ru2 C38 H40 130.481 no
C33 C38 H40 119.199 no
C37 C38 H40 119.292 no
C36 C39 H41 108.725 no
C36 C39 H42 109.856 no
C36 C39 H43 109.916 no
H41 C39 H42 109.439 no
H41 C39 H43 109.448 no
H42 C39 H43 109.441 no
C33 C40 H44 108.406 no
C33 C40 H45 107.488 no
C41 C40 H44 107.760 no
C41 C40 H45 108.175 no
H44 C40 H45 109.505 no
C40 C41 H46 107.986 no
C40 C41 H47 106.103 no
C42 C41 H46 110.585 no
C42 C41 H47 108.916 no
H46 C41 H47 109.443 no
C41 C42 H48 106.978 no
C41 C42 H49 106.770 no
C43 C42 H48 107.398 no
C43 C42 H49 107.089 no
H48 C42 H49 109.502 no
N3 C43 H50 106.592 no
N3 C43 H51 106.339 no
C42 C43 H50 109.780 no
C42 C43 H51 108.927 no
H50 C43 H51 109.392 no
N3 C44 H52 107.032 no
C45 C44 H52 107.006 no
C46 C44 H52 107.600 no
N4 C45 H53 108.764 no
C44 C45 H53 108.383 no
C52 C45 H53 108.563 no
C46 C47 H54 119.294 no
C48 C47 H54 119.966 no
C47 C48 H55 120.267 no
C49 C48 H55 120.379 no
C48 C49 H56 119.756 no
C50 C49 H56 119.803 no
C49 C50 H57 119.715 no
C51 C50 H57 119.987 no
C46 C51 H58 119.492 no
C50 C51 H58 120.054 no
C52 C53 H59 119.587 no
C54 C53 H59 120.267 no
C53 C54 H60 120.101 no
C55 C54 H60 119.863 no
C54 C55 H61 120.276 no
C56 C55 H61 119.985 no
C55 C56 H62 120.087 no
C57 C56 H62 120.223 no
C52 C57 H63 119.185 no
C56 C57 H63 119.286 no
C58 C59 H64 119.378 no
C60 C59 H64 120.252 no
C59 C60 H65 120.083 no
C61 C60 H65 120.055 no
C61 C62 H66 119.190 no
C63 C62 H66 119.529 no
C58 C63 H67 119.924 no
C62 C63 H67 120.195 no
C61 C64 H68 110.000 no
C61 C64 H69 109.109 no
C61 C64 H70 109.383 no
H68 C64 H69 109.447 no
H68 C64 H70 109.441 no
H69 C64 H70 109.446 no

loop_
_geom_bond_atom_site_label_1
_geom_bond_atom_site_label_2
_geom_bond_distance
_geom_bond_publ_flag
Ru1 Cl1 2.4464(12) yes
Ru1 N1 2.153(4) yes
Ru1 N2 2.149(4) yes
Ru1 C1 2.222(5) yes
Ru1 C2 2.197(5) yes
Ru1 C3 2.185(5) yes
Ru1 C4 2.234(5) yes
Ru1 C5 2.168(4) yes
Ru1 C6 2.207(5) yes
Ru2 Cl2 2.4454(12) yes
Ru2 N3 2.148(4) yes
Ru2 N4 2.133(4) yes
Ru2 C33 2.234(4) yes
Ru2 C34 2.204(5) yes
Ru2 C35 2.194(5) yes
Ru2 C36 2.232(5) yes
Ru2 C37 2.169(5) yes
Ru2 C38 2.198(4) yes
S1 O1 1.450(4) yes
S1 O2 1.438(4) yes
S1 N2 1.625(4) yes
S1 C26 1.786(5) yes
S2 O3 1.451(4) yes
S2 O4 1.450(3) yes
S2 N4 1.614(4) yes
S2 C58 1.785(5) yes
N1 C11 1.499(6) yes
N1 C12 1.493(5) yes
N2 C13 1.478(6) yes
N3 C43 1.503(6) yes
N3 C44 1.482(6) yes
N4 C45 1.487(6) yes
C1 C2 1.396(6) yes
C1 C6 1.428(6) yes
C1 C8 1.508(7) yes
C2 C3 1.427(7) yes
C3 C4 1.405(6) yes
C4 C5 1.448(7) yes
C4 C7 1.479(7) yes
C5 C6 1.392(7) yes
C8 C9 1.537(7) yes
C9 C10 1.523(7) yes
C10 C11 1.531(6) yes
C12 C13 1.525(6) yes
C12 C14 1.514(6) yes
C13 C20 1.519(6) yes
C14 C15 1.395(7) yes
C14 C19 1.393(6) yes
C15 C16 1.381(7) yes
C16 C17 1.400(7) yes
C17 C18 1.378(8) yes
C18 C19 1.396(7) yes
C20 C21 1.395(7) yes
C20 C25 1.391(6) yes
C21 C22 1.407(6) yes
C22 C23 1.382(8) yes
C23 C24 1.392(8) yes
C24 C25 1.392(7) yes
C26 C27 1.383(7) yes
C26 C31 1.389(7) yes
C27 C28 1.393(8) yes
C28 C29 1.393(9) yes
C29 C30 1.398(8) yes
C29 C32 1.528(8) yes
C30 C31 1.376(6) yes
C33 C34 1.407(6) yes
C33 C38 1.424(7) yes
C33 C40 1.495(7) yes
C34 C35 1.428(7) yes
C35 C36 1.408(7) yes
C36 C37 1.437(7) yes
C36 C39 1.493(7) yes
C37 C38 1.386(7) yes
C40 C41 1.515(8) yes
C41 C42 1.524(7) yes
C42 C43 1.527(6) yes
C44 C45 1.529(6) yes
C44 C46 1.505(6) yes
C45 C52 1.527(6) yes
C46 C47 1.387(7) yes
C46 C51 1.396(7) yes
C47 C48 1.416(7) yes
C48 C49 1.380(8) yes
C49 C50 1.376(8) yes
C50 C51 1.399(7) yes
C52 C53 1.379(6) yes
C52 C57 1.392(7) yes
C53 C54 1.401(7) yes
C54 C55 1.396(8) yes
C55 C56 1.377(7) yes
C56 C57 1.382(7) yes
C58 C59 1.375(6) yes
C58 C63 1.383(7) yes
C59 C60 1.407(8) yes
C60 C61 1.392(8) yes
C61 C62 1.386(8) yes
C61 C64 1.520(9) yes
C62 C63 1.387(8) yes
N1 H1 0.980 no
N3 H36 0.980 no
C2 H2 0.930 no
C3 H3 0.930 no
C5 H4 0.930 no
C6 H5 0.930 no
C7 H6 0.960 no
C7 H7 0.960 no
C7 H8 0.960 no
C8 H9 0.970 no
C8 H10 0.970 no
C9 H11 0.970 no
C9 H12 0.970 no
C10 H13 0.970 no
C10 H14 0.970 no
C11 H15 0.970 no
C11 H16 0.970 no
C12 H17 0.980 no
C13 H18 0.980 no
C15 H19 0.930 no
C16 H20 0.930 no
C17 H21 0.930 no
C18 H22 0.930 no
C19 H23 0.930 no
C21 H24 0.930 no
C22 H25 0.930 no
C23 H26 0.930 no
C24 H27 0.930 no
C25 H28 0.930 no
C27 H29 0.930 no
C28 H30 0.930 no
C30 H31 0.930 no
C31 H32 0.930 no
C32 H33 0.960 no
C32 H34 0.960 no
C32 H35 0.960 no
C34 H37 0.930 no
C35 H38 0.930 no
C37 H39 0.930 no
C38 H40 0.930 no
C39 H41 0.960 no
C39 H42 0.960 no
C39 H43 0.960 no
C40 H44 0.970 no
C40 H45 0.970 no
C41 H46 0.970 no
C41 H47 0.970 no
C42 H48 0.970 no
C42 H49 0.970 no
C43 H50 0.970 no
C43 H51 0.970 no
C44 H52 0.980 no
C45 H53 0.980 no
C47 H54 0.930 no
C48 H55 0.930 no
C49 H56 0.930 no
C50 H57 0.930 no
C51 H58 0.930 no
C53 H59 0.930 no
C54 H60 0.930 no
C55 H61 0.930 no
C56 H62 0.930 no
C57 H63 0.930 no
C59 H64 0.930 no
C60 H65 0.930 no
C62 H66 0.930 no
C63 H67 0.930 no
C64 H68 0.960 no
C64 H69 0.960 no
C64 H70 0.960 no

loop_
_geom_contact_atom_site_label_1
_geom_contact_atom_site_label_2
_geom_contact_distance
_geom_contact_publ_flag
_geom_contact_site_symmetry_2
Ru1 O1 3.245(4) no .
Ru2 O3 3.239(3) no .
Cl1 C13 3.467(4) no .
Cl2 C45 3.499(5) no .
S1 C20 3.087(4) no .
S2 C52 3.080(5) no .
O1 C3 2.933(6) no .
O1 C4 3.121(6) no .
O1 C7 2.975(6) no .
O1 C27 3.511(6) no .
O1 C31 3.214(6) no .
O2 C13 2.826(6) no .
O2 C20 3.112(5) no .
O2 C21 3.244(5) no .
O2 C27 2.886(6) no .
O3 C35 2.936(5) no .
O3 C36 3.154(5) no .
O3 C39 3.019(7) no .
O3 C59 3.516(6) no .
O3 C63 3.222(6) no .
O4 C45 2.831(5) no .
O4 C52 3.130(6) no .
O4 C53 3.188(6) no .
O4 C59 2.913(6) no .
N1 C8 3.572(7) no .
N1 C9 3.130(6) no .
N1 C15 3.023(6) no .
N2 C25 3.114(6) no .
N2 C31 3.176(6) no .
N3 C40 3.577(6) no .
N3 C41 3.144(6) no .
N3 C47 3.007(6) no .
N4 C53 3.577(6) no .
N4 C57 3.113(6) no .
N4 C63 3.124(6) no .
C1 C10 3.391(6) no .
C1 C11 3.305(6) no .
C2 C9 3.164(7) no .
C6 C11 3.429(6) no .
C8 C11 3.083(7) no .
C9 C12 3.478(7) no .
C10 C12 2.962(7) no .
C10 C14 3.321(7) no .
C11 C14 2.937(6) no .
C11 C15 3.322(7) no .
C12 C21 3.548(6) no .
C12 C25 3.088(6) no .
C13 C15 3.280(6) no .
C13 C19 3.499(6) no .
C13 C26 3.486(6) no .
C14 C17 2.804(7) no .
C14 C20 2.970(6) no .
C14 C21 3.593(7) no .
C14 C25 3.584(6) no .
C15 C18 2.764(7) no .
C16 C19 2.774(7) no .
C19 C20 3.401(7) no .
C19 C25 3.555(7) no .
C20 C23 2.812(6) no .
C20 C26 3.240(6) no .
C21 C24 2.771(7) no .
C22 C25 2.774(7) no .
C25 C26 3.218(6) no .
C25 C31 3.314(6) no .
C26 C29 2.792(7) no .
C27 C30 2.770(8) no .
C28 C31 2.768(8) no .
C33 C42 3.366(7) no .
C33 C43 3.317(6) no .
C34 C41 3.203(7) no .
C38 C43 3.406(7) no .
C40 C43 3.107(7) no .
C41 C44 3.482(7) no .
C42 C44 2.975(6) no .
C42 C46 3.365(6) no .
C43 C46 2.935(6) no .
C43 C47 3.367(6) no .
C44 C53 3.583(6) no .
C44 C57 3.078(6) no .
C45 C47 3.214(6) no .
C45 C51 3.540(7) no .
C45 C58 3.458(7) no .
C46 C49 2.801(6) no .
C46 C52 3.011(6) no .
C47 C50 2.771(8) no .
C48 C51 2.781(7) no .
C51 C52 3.510(6) no .
C52 C55 2.792(7) no .
C52 C58 3.186(7) no .
C53 C56 2.780(8) no .
C54 C57 2.754(6) no .
C57 C58 3.210(7) no .
C57 C63 3.236(6) no .
C58 C61 2.795(8) no .
C59 C62 2.759(8) no .
C60 C63 2.775(7) no .
Cl1 O5 3.053(7) no .
Cl2 O5 3.040(7) no .
Cl2 C15 3.598(5) no .
O1 C10 3.353(6) no 2_657
O1 C40 3.465(7) no 2_656
O1 C41 3.212(6) no 2_656
O2 C40 3.560(6) no 2_656
O2 C48 3.320(6) no .
O3 C8 3.448(6) no 2_647
O3 C9 3.174(6) no 2_647
O3 C42 3.372(6) no 2_646
O4 C8 3.596(6) no 2_647
O4 C16 3.389(6) no .
O4 C23 3.409(6) no 2_747
O5 Cl1 3.053(7) no .
O5 Cl2 3.040(7) no .
O5 C5 3.513(9) no .
O5 C6 3.461(9) no .
O5 C30 3.233(9) no 2_647
O5 C37 3.502(9) no .
O5 C38 3.530(9) no .
O5 C62 3.214(9) no 2_656
C3 C17 3.544(7) no 2_657
C5 O5 3.513(9) no .
C6 O5 3.461(9) no .
C8 O3 3.448(6) no 2_657
C8 O4 3.596(6) no 2_657
C9 O3 3.174(6) no 2_657
C10 O1 3.353(6) no 2_647
C11 C31 3.535(6) no 2_647
C15 Cl2 3.598(5) no .
C16 O4 3.389(6) no .
C17 C3 3.544(7) no 2_647
C17 C28 3.456(8) no 2_747
C23 O4 3.409(6) no 2_757
C28 C17 3.456(8) no 2_757
C30 O5 3.233(9) no 2_657
C31 C11 3.535(6) no 2_657
C35 C49 3.486(6) no 2_646
C37 O5 3.502(9) no .
C37 C55 3.520(6) no 1_455
C38 O5 3.530(9) no .
C40 O1 3.465(7) no 2_646
C40 O2 3.560(6) no 2_646
C41 O1 3.212(6) no 2_646
C42 O3 3.372(6) no 2_656
C43 C62 3.578(7) no 2_656
C43 C63 3.458(7) no 2_656
C48 O2 3.320(6) no .
C49 C35 3.486(6) no 2_656
C50 C64 3.424(8) no 2_756
C55 C37 3.520(6) no 1_655
C62 O5 3.214(9) no 2_646
C62 C43 3.578(7) no 2_646
C63 C43 3.458(7) no 2_646
C64 C50 3.424(8) no 2_746
Ru1 H8 3.4096 no .
Ru1 H12 3.2818 no .
Ru1 H16 3.1019 no .
Ru1 H17 3.2202 no .
Ru1 H18 3.3091 no .
Ru2 H43 3.4109 no .
Ru2 H47 3.3062 no .
Ru2 H51 3.0995 no .
Ru2 H52 3.2428 no .
Ru2 H53 3.3473 no .
Cl1 H1 2.5172 no .
Cl1 H4 3.1242 no .
Cl1 H8 3.4822 no .
Cl1 H18 2.9774 no .
Cl2 H36 2.5129 no .
Cl2 H39 3.1219 no .
Cl2 H43 3.4522 no .
Cl2 H53 3.0481 no .
S1 H3 3.4066 no .
S1 H8 3.4803 no .
S1 H18 2.7841 no .
S1 H29 2.8258 no .
S1 H32 2.8587 no .
S2 H38 3.4207 no .
S2 H43 3.5278 no .
S2 H53 2.7722 no .
S2 H64 2.8269 no .
S2 H67 2.8341 no .
O1 H3 2.5544 no .
O1 H6 3.4091 no .
O1 H8 2.2089 no .
O1 H32 3.1448 no .
O2 H18 2.5864 no .
O2 H24 3.0868 no .
O2 H29 2.5040 no .
O3 H38 2.5672 no .
O3 H41 3.4540 no .
O3 H43 2.2557 no .
O3 H67 3.1565 no .
O4 H53 2.5689 no .
O4 H59 2.9514 no .
O4 H64 2.5277 no .
N1 H5 3.5388 no .
N1 H12 2.9011 no .
N1 H13 3.3634 no .
N1 H14 2.7825 no .
N1 H18 2.6307 no .
N1 H19 2.8060 no .
N2 H1 3.0249 no .
N2 H2 3.5255 no .
N2 H3 3.3155 no .
N2 H17 2.5668 no .
N2 H28 2.9473 no .
N2 H32 2.8841 no .
N3 H40 3.5239 no .
N3 H47 2.9138 no .
N3 H48 3.3571 no .
N3 H49 2.8012 no .
N3 H53 2.6604 no .
N3 H54 2.8043 no .
N4 H36 3.0171 no .
N4 H37 3.4842 no .
N4 H38 3.3409 no .
N4 H52 2.6143 no .
N4 H63 2.9612 no .
N4 H67 2.8128 no .
C1 H3 3.2819 no .
C1 H4 3.2758 no .
C1 H11 3.2931 no .
C1 H12 2.5279 no .
C1 H16 2.9436 no .
C2 H5 3.2726 no .
C2 H9 3.3096 no .
C2 H10 2.7542 no .
C2 H12 2.7224 no .
C2 H32 3.5859 no .
C3 H4 3.2593 no .
C3 H6 2.7902 no .
C3 H7 3.3085 no .
C3 H8 2.7901 no .
C3 H32 3.4785 no .
C4 H2 3.3072 no .
C4 H5 3.3246 no .
C5 H3 3.2663 no .
C5 H6 3.1602 no .
C5 H7 2.5514 no .
C5 H8 3.1376 no .
C6 H2 3.2741 no .
C6 H9 2.5360 no .
C6 H10 3.1422 no .
C6 H16 2.7710 no .
C7 H3 2.7051 no .
C7 H4 2.6804 no .
C8 H2 2.6910 no .
C8 H5 2.6778 no .
C8 H13 2.8156 no .
C8 H14 3.3678 no .
C8 H16 2.8088 no .
C9 H2 3.0203 no .
C9 H15 3.4156 no .
C9 H16 2.8376 no .
C9 H17 2.8739 no .
C10 H1 3.3107 no .
C10 H9 2.5811 no .
C10 H10 3.3253 no .
C10 H17 2.6672 no .
C11 H5 3.2869 no .
C11 H9 2.9394 no .
C11 H11 3.4114 no .
C11 H12 2.8589 no .
C11 H17 2.7174 no .
C11 H19 3.2643 no .
C12 H12 2.9784 no .
C12 H14 2.6800 no .
C12 H15 2.7585 no .
C12 H16 3.2873 no .
C12 H19 2.6807 no .
C12 H23 2.6546 no .
C12 H28 2.9572 no .
C13 H1 2.5706 no .
C13 H19 3.2117 no .
C13 H23 3.5867 no .
C13 H24 2.6563 no .
C13 H28 2.6823 no .
C14 H1 2.6177 no .
C14 H14 2.7462 no .
C14 H15 2.7044 no .
C14 H18 2.7525 no .
C14 H20 3.2618 no .
C14 H22 3.2611 no .
C15 H1 2.6594 no .
C15 H15 2.7420 no .
C15 H17 3.2987 no .
C15 H18 3.0500 no .
C15 H21 3.2425 no .
C15 H23 3.2294 no .
C16 H22 3.2414 no .
C17 H19 3.2418 no .
C17 H23 3.2433 no .
C18 H20 3.2393 no .
C19 H14 2.8011 no .
C19 H15 3.5861 no .
C19 H17 2.5410 no .
C19 H19 3.2287 no .
C19 H21 3.2460 no .
C20 H17 2.6751 no .
C20 H23 3.3382 no .
C20 H25 3.2653 no .
C20 H27 3.2509 no .
C21 H18 2.5396 no .
C21 H26 3.2638 no .
C21 H28 3.2358 no .
C22 H27 3.2303 no .
C23 H24 3.2577 no .
C23 H28 3.2568 no .
C24 H25 3.2316 no .
C25 H17 2.7938 no .
C25 H18 3.3181 no .
C25 H23 3.1300 no .
C25 H24 3.2359 no .
C25 H26 3.2584 no .
C25 H32 3.4546 no .
C26 H28 3.2511 no .
C26 H30 3.2360 no .
C26 H31 3.2348 no .
C27 H32 3.2383 no .
C28 H31 3.2341 no .
C28 H33 3.1365 no .
C28 H34 2.5638 no .
C28 H35 3.1355 no .
C29 H29 3.2592 no .
C29 H32 3.2515 no .
C30 H30 3.2377 no .
C30 H33 2.7959 no .
C30 H34 3.3258 no .
C30 H35 2.7963 no .
C31 H28 3.0025 no .
C31 H29 3.2405 no .
C32 H30 2.6653 no .
C32 H31 2.6967 no .
C33 H38 3.2912 no .
C33 H39 3.2837 no .
C33 H46 3.2913 no .
C33 H47 2.5346 no .
C33 H51 2.9826 no .
C34 H40 3.2651 no .
C34 H44 3.3081 no .
C34 H45 2.7310 no .
C34 H47 2.7697 no .
C34 H67 3.4512 no .
C35 H39 3.2659 no .
C35 H41 2.7900 no .
C35 H42 3.3215 no .
C35 H43 2.7923 no .
C35 H67 3.4177 no .
C36 H37 3.3087 no .
C36 H40 3.2941 no .
C37 H38 3.2681 no .
C37 H41 3.1521 no .
C37 H42 2.5595 no .
C37 H43 3.1375 no .
C38 H37 3.2691 no .
C38 H44 2.5338 no .
C38 H45 3.1420 no .
C38 H51 2.7633 no .
C39 H38 2.7079 no .
C39 H39 2.6817 no .
C40 H37 2.6969 no .
C40 H40 2.6684 no .
C40 H48 2.7817 no .
C40 H49 3.3411 no .
C40 H51 2.8770 no .
C41 H37 3.0750 no .
C41 H50 3.4275 no .
C41 H51 2.8861 no .
C41 H52 2.8648 no .
C42 H36 3.3094 no .
C42 H44 2.5506 no .
C42 H45 3.3098 no .
C42 H52 2.6661 no .
C42 H58 3.5286 no .
C43 H40 3.2498 no .
C43 H44 2.9840 no .
C43 H46 3.4349 no .
C43 H47 2.8777 no .
C43 H52 2.6991 no .
C43 H54 3.3499 no .
C44 H47 2.9824 no .
C44 H49 2.7204 no .
C44 H50 2.7362 no .
C44 H51 3.2816 no .
C44 H54 2.6442 no .
C44 H58 2.6753 no .
C44 H63 2.9150 no .
C45 H36 2.5845 no .
C45 H54 3.1166 no .
C45 H59 2.6604 no .
C45 H63 2.6732 no .
C46 H36 2.5874 no .
C46 H49 2.8117 no .
C46 H50 2.6801 no .
C46 H53 2.7207 no .
C46 H55 3.2720 no .
C46 H57 3.2630 no .
C47 H36 2.6144 no .
C47 H50 2.7980 no .
C47 H52 3.2788 no .
C47 H53 2.9469 no .
C47 H56 3.2550 no .
C47 H58 3.2335 no .
C48 H57 3.2285 no .
C49 H54 3.2511 no .
C49 H58 3.2439 no .
C50 H55 3.2320 no .
C51 H49 2.7894 no .
C51 H50 3.4743 no .
C51 H52 2.5425 no .
C51 H54 3.2336 no .
C51 H56 3.2457 no .
C52 H52 2.6562 no .
C52 H58 3.4731 no .
C52 H60 3.2460 no .
C52 H62 3.2574 no .
C53 H53 2.5511 no .
C53 H61 3.2629 no .
C53 H63 3.2223 no .
C54 H62 3.2399 no .
C55 H59 3.2622 no .
C55 H63 3.2207 no .
C56 H60 3.2356 no .
C57 H52 2.7450 no .
C57 H53 3.3202 no .
C57 H58 3.2918 no .
C57 H59 3.2266 no .
C57 H61 3.2257 no .
C57 H67 3.3415 no .
C58 H63 3.3170 no .
C58 H65 3.2493 no .
C58 H66 3.2333 no .
C59 H67 3.2251 no .
C60 H66 3.2289 no .
C60 H68 3.2898 no .
C60 H69 2.6570 no .
C60 H70 2.8996 no .
C61 H64 3.2623 no .
C61 H67 3.2527 no .
C62 H65 3.2331 no .
C62 H68 2.5995 no .
C62 H69 3.2262 no .
C62 H70 2.9984 no .
C63 H38 3.5893 no .
C63 H63 3.0064 no .
C63 H64 3.2229 no .
C64 H65 2.6840 no .
C64 H66 2.6571 no .
H1 H14 3.4969 no .
H1 H15 2.0900 no .
H1 H16 2.3390 no .
H1 H17 2.7500 no .
H1 H18 2.3906 no .
H1 H19 2.1702 no .
H2 H3 2.3455 no .
H2 H10 2.7132 no .
H2 H11 3.5021 no .
H2 H12 2.4447 no .
H2 H32 3.1514 no .
H3 H6 2.7594 no .
H3 H8 2.7589 no .
H3 H32 2.9401 no .
H4 H5 2.3078 no .
H4 H6 3.3486 no .
H4 H7 2.3460 no .
H4 H8 3.3045 no .
H5 H9 2.3295 no .
H5 H10 3.3349 no .
H5 H16 2.4460 no .
H9 H11 2.5236 no .
H9 H12 2.7788 no .
H9 H13 2.5453 no .
H9 H14 3.5076 no .
H9 H16 2.4482 no .
H10 H11 2.1876 no .
H10 H12 2.5051 no .
H10 H13 3.4722 no .
H11 H13 2.2694 no .
H11 H14 2.3650 no .
H11 H17 3.5097 no .
H12 H13 2.8003 no .
H12 H14 2.2634 no .
H12 H16 3.2278 no .
H12 H17 2.2427 no .
H13 H15 2.3696 no .
H13 H16 2.3234 no .
H14 H15 2.3190 no .
H14 H16 2.8242 no .
H14 H17 2.2984 no .
H14 H23 2.6950 no .
H15 H17 3.1604 no .
H15 H19 2.7098 no .
H16 H17 3.5071 no .
H17 H18 2.8278 no .
H17 H19 3.5810 no .
H17 H23 2.3271 no .
H17 H28 2.4042 no .
H18 H19 2.7597 no .
H18 H24 2.3163 no .
H19 H20 2.3117 no .
H20 H21 2.3286 no .
H21 H22 2.3084 no .
H22 H23 2.3292 no .
H23 H28 3.0659 no .
H24 H25 2.3366 no .
H25 H26 2.3173 no .
H26 H27 2.3242 no .
H27 H28 2.3148 no .
H28 H32 2.9286 no .
H29 H30 2.3182 no .
H30 H33 3.3116 no .
H30 H34 2.3503 no .
H30 H35 3.3111 no .
H31 H32 2.3048 no .
H31 H33 2.7430 no .
H31 H35 2.7470 no .
H36 H49 3.5079 no .
H36 H50 2.0895 no .
H36 H51 2.3270 no .
H36 H52 2.7402 no .
H36 H53 2.4388 no .
H36 H54 2.1454 no .
H37 H38 2.3509 no .
H37 H45 2.6926 no .
H37 H46 3.5655 no .
H37 H47 2.5000 no .
H37 H67 2.9868 no .
H38 H41 2.7520 no .
H38 H43 2.7596 no .
H38 H67 2.9368 no .
H39 H40 2.2965 no .
H39 H41 3.3461 no .
H39 H42 2.3573 no .
H39 H43 3.3086 no .
H40 H44 2.3229 no .
H40 H45 3.3383 no .
H40 H51 2.4207 no .
H44 H46 2.4822 no .
H44 H47 2.7523 no .
H44 H48 2.4883 no .
H44 H49 3.4720 no .
H44 H51 2.5382 no .
H45 H46 2.1638 no .
H45 H47 2.4583 no .
H45 H48 3.4593 no .
H46 H48 2.2930 no .
H46 H49 2.3642 no .
H46 H52 3.5035 no .
H47 H48 2.8093 no .
H47 H49 2.2829 no .
H47 H51 3.2719 no .
H47 H52 2.2399 no .
H47 H63 3.5221 no .
H48 H50 2.3655 no .
H48 H51 2.2898 no .
H49 H50 2.2859 no .
H49 H51 2.8116 no .
H49 H52 2.3240 no .
H49 H58 2.6242 no .
H50 H52 3.1216 no .
H50 H54 2.8342 no .
H51 H52 3.5014 no .
H52 H53 2.8281 no .
H52 H54 3.5573 no .
H52 H58 2.3405 no .
H52 H63 2.3283 no .
H53 H54 2.6283 no .
H53 H59 2.3312 no .
H53 H63 3.5958 no .
H54 H55 2.3490 no .
H55 H56 2.3119 no .
H56 H57 2.2996 no .
H57 H58 2.3298 no .
H58 H63 3.1835 no .
H59 H60 2.3358 no .
H60 H61 2.3282 no .
H61 H62 2.3076 no .
H62 H63 2.3054 no .
H63 H67 2.8798 no .
H64 H65 2.3416 no .
H65 H68 3.5600 no .
H65 H69 2.5304 no .
H65 H70 2.9475 no .
H66 H67 2.3131 no .
H66 H68 2.4064 no .
H66 H69 3.4553 no .
H66 H70 3.1016 no .
Cl1 H36 3.3321 no .
Cl1 H37 3.1974 no 2_656
Cl1 H50 3.0557 no .
Cl1 H54 3.0960 no .
Cl1 H66 3.2536 no 2_656
Cl1 H67 3.3690 no 2_656
Cl2 H1 3.3139 no .
Cl2 H2 3.1815 no 2_647
Cl2 H15 3.0406 no .
Cl2 H19 2.9807 no .
Cl2 H31 3.4630 no 2_647
Cl2 H32 3.3893 no 2_647
S1 H13 3.4994 no 2_657
S1 H45 3.1318 no 2_656
S2 H10 3.1630 no 2_647
S2 H48 3.4621 no 2_646
O1 H13 2.4496 no 2_657
O1 H14 3.5406 no 2_657
O1 H37 3.5995 no 2_656
O1 H45 2.8132 no 2_656
O1 H46 2.5897 no 2_656
O1 H47 3.2053 no 2_656
O2 H37 3.4170 no 2_656
O2 H45 2.6356 no 2_656
O2 H55 2.4516 no .
O3 H2 3.4697 no 2_647
O3 H10 2.8223 no 2_647
O3 H11 2.5667 no 2_647
O3 H12 3.1588 no 2_647
O3 H48 2.5036 no 2_646
O3 H49 3.4752 no 2_646
O4 H2 3.4022 no 2_647
O4 H10 2.6863 no 2_647
O4 H20 2.4841 no .
O4 H26 2.5052 no 2_747
O5 H1 3.2210 no .
O5 H4 3.0895 no .
O5 H5 3.0237 no .
O5 H16 3.0735 no .
O5 H31 2.4009 no 2_647
O5 H33 3.3362 no 2_647
O5 H36 3.2655 no .
O5 H39 3.0355 no .
O5 H40 3.1161 no .
O5 H51 3.1129 no .
O5 H66 2.3909 no 2_656
O5 H68 2.7677 no 2_656
C1 H25 3.4402 no 1_455
C2 H20 3.5805 no 2_657
C3 H15 3.3493 no 2_657
C5 H33 3.4812 no 2_647
C5 H66 3.4190 no 2_656
C6 H25 3.0727 no 1_455
C6 H33 2.9956 no 2_647
C7 H46 3.4857 no 2_656
C7 H47 3.1557 no 2_656
C7 H63 3.0882 no 2_656
C9 H43 2.9769 no 2_657
C9 H46 3.1508 no 1_556
C9 H48 3.4987 no 1_556
C10 H3 3.1873 no 2_647
C10 H46 3.0407 no 1_556
C11 H3 3.2114 no 2_647
C11 H32 3.3638 no 2_647
C13 H55 3.5242 no .
C15 H53 3.5083 no .
C15 H54 3.4841 no .
C16 H3 3.5568 no 2_647
C16 H26 3.5697 no 2_747
C16 H30 3.2673 no 2_747
C16 H53 3.4829 no .
C16 H59 3.5126 no .
C17 H29 3.5631 no 2_747
C17 H30 2.8174 no 2_747
C18 H6 2.9900 no 2_647
C18 H30 3.0406 no 2_747
C19 H6 3.2334 no 2_647
C21 H34 3.0239 no 2_747
C21 H55 3.3411 no .
C22 H21 3.0457 no 2_757
C22 H34 3.2741 no 2_747
C23 H20 3.5246 no 2_757
C23 H21 3.1236 no 2_757
C23 H64 3.0179 no 2_757
C24 H60 3.3780 no 2_757
C24 H64 3.1492 no 2_757
C25 H42 3.2274 no 2_657
C26 H13 3.3231 no 2_657
C27 H21 3.4746 no 2_757
C28 H9 3.4962 no 2_657
C28 H21 3.3818 no 2_757
C29 H5 3.0735 no 2_657
C29 H9 3.4931 no 2_657
C29 H60 3.4366 no 2_757
C30 H5 3.2060 no 2_657
C30 H16 2.8999 no 2_657
C30 H39 3.3320 no 2_657
C30 H60 3.3146 no 2_757
C31 H13 3.3347 no 2_657
C31 H15 3.3571 no 2_657
C31 H16 2.9982 no 2_657
C32 H5 2.9745 no 2_657
C32 H24 3.3180 no 2_757
C32 H25 3.3790 no 2_757
C32 H59 3.1985 no 2_757
C32 H60 3.3796 no 2_757
C32 H68 3.2172 no 1_566
C32 H70 3.5103 no 1_566
C35 H50 3.4012 no 2_646
C36 H61 3.3509 no 1_455
C37 H31 3.4745 no 2_647
C37 H60 3.2183 no 1_455
C37 H61 2.8111 no 1_455
C38 H61 3.0805 no 1_455
C38 H68 3.3044 no 2_656
C38 H69 3.4571 no 2_656
C39 H11 3.5268 no 2_647
C39 H12 3.1504 no 2_647
C39 H28 3.1571 no 2_647
C39 H57 3.4697 no 2_646
C41 H8 2.9688 no 2_646
C41 H11 3.1506 no 1_554
C41 H13 3.4366 no 1_554
C42 H11 3.0448 no 1_554
C42 H38 3.1961 no 2_656
C43 H38 3.2636 no 2_656
C43 H66 3.5388 no 2_656
C43 H67 3.3567 no 2_656
C47 H18 3.4069 no .
C47 H19 3.5258 no .
C48 H18 3.3291 no .
C48 H24 3.2211 no .
C49 H38 3.5709 no 2_656
C49 H61 3.2221 no 2_756
C49 H70 2.9069 no 2_756
C50 H38 3.5602 no 2_656
C50 H41 2.9752 no 2_656
C50 H61 3.5096 no 2_756
C50 H65 3.4233 no 2_756
C50 H69 3.4798 no 2_756
C50 H70 2.6695 no 2_756
C51 H41 3.2413 no 2_656
C51 H70 3.2347 no 2_756
C53 H27 3.2486 no 2_747
C53 H35 2.8852 no 2_747
C54 H27 2.9015 no 2_747
C54 H35 2.9381 no 2_747
C54 H39 3.2167 no 1_655
C54 H68 3.4022 no 2_756
C54 H69 3.1685 no 2_756
C55 H39 3.3574 no 1_655
C55 H56 3.1622 no 2_746
C55 H57 3.5711 no 2_746
C55 H69 3.0633 no 2_756
C56 H7 3.5234 no 2_646
C56 H56 3.3437 no 2_746
C56 H69 3.4838 no 2_756
C57 H7 3.1051 no 2_646
C58 H48 3.1820 no 2_646
C59 H26 3.4470 no 2_747
C59 H27 3.4788 no 2_747
C60 H44 3.4584 no 2_646
C60 H57 3.1538 no 2_746
C61 H40 2.9597 no 2_646
C61 H44 3.4947 no 2_646
C61 H51 3.4726 no 2_646
C61 H57 3.4850 no 2_746
C62 H4 3.2880 no 2_646
C62 H40 3.2232 no 2_646
C62 H50 3.5973 no 2_646
C62 H51 2.7802 no 2_646
C63 H48 3.1956 no 2_646
C63 H50 3.2659 no 2_646
C63 H51 2.9524 no 2_646
C64 H33 3.5583 no 1_544
C64 H35 3.1560 no 1_544
C64 H40 2.8491 no 2_646
C64 H57 3.3168 no 2_746
H1 Cl2 3.3139 no .
H1 O5 3.2210 no .
H1 H36 3.5173 no .
H1 H54 3.2531 no .
H2 Cl2 3.1815 no 2_657
H2 O3 3.4697 no 2_657
H2 O4 3.4022 no 2_657
H2 H20 3.4569 no 2_657
H2 H43 3.1727 no 2_657
H3 C10 3.1873 no 2_657
H3 C11 3.2114 no 2_657
H3 C16 3.5568 no 2_657
H3 H13 2.8567 no 2_657
H3 H14 3.0079 no 2_657
H3 H15 2.4909 no 2_657
H4 O5 3.0895 no .
H4 C62 3.2880 no 2_656
H4 H33 3.1839 no 2_647
H4 H66 2.5690 no 2_656
H5 O5 3.0237 no .
H5 C29 3.0735 no 2_647
H5 C30 3.2060 no 2_647
H5 C32 2.9745 no 2_647
H5 H25 2.9576 no 1_455
H5 H31 3.1415 no 2_647
H5 H33 2.2231 no 2_647
H5 H34 3.4630 no 2_647
H6 C18 2.9900 no 2_657
H6 C19 3.2334 no 2_657
H6 H14 3.0199 no 2_657
H6 H22 2.8932 no 2_657
H6 H23 3.2744 no 2_657
H6 H46 3.4884 no 2_656
H6 H47 3.3658 no 2_656
H6 H63 3.2515 no 2_656
H7 C56 3.5234 no 2_656
H7 C57 3.1051 no 2_656
H7 H47 3.2754 no 2_656
H7 H52 3.5394 no 2_656
H7 H62 3.1470 no 2_656
H7 H63 2.2830 no 2_656
H7 H66 3.5855 no 2_656
H7 H67 3.3267 no 2_656
H8 C41 2.9688 no 2_656
H8 H13 3.3157 no 2_657
H8 H14 3.4507 no 2_657
H8 H37 3.2891 no 2_656
H8 H46 2.6739 no 2_656
H8 H47 2.4071 no 2_656
H8 H63 3.3557 no 2_656
H9 C28 3.4962 no 2_647
H9 C29 3.4931 no 2_647
H9 H25 3.4832 no 1_455
H10 S2 3.1630 no 2_657
H10 O3 2.8223 no 2_657
H10 O4 2.6863 no 2_657
H10 H25 3.5710 no 1_455
H10 H26 2.9297 no 1_455
H10 H64 3.3185 no 2_657
H11 O3 2.5667 no 2_657
H11 C39 3.5268 no 2_657
H11 C41 3.1506 no 1_556
H11 C42 3.0448 no 1_556
H11 H41 3.5208 no 2_657
H11 H43 2.7153 no 2_657
H11 H46 2.4841 no 1_556
H11 H48 2.5290 no 1_556
H11 H49 3.0144 no 1_556
H12 O3 3.1588 no 2_657
H12 C39 3.1504 no 2_657
H12 H41 3.3449 no 2_657
H12 H42 3.3101 no 2_657
H12 H43 2.3853 no 2_657
H13 S1 3.4994 no 2_647
H13 O1 2.4496 no 2_647
H13 C26 3.3231 no 2_647
H13 C31 3.3347 no 2_647
H13 C41 3.4366 no 1_556
H13 H3 2.8567 no 2_647
H13 H8 3.3157 no 2_647
H13 H32 3.3651 no 2_647
H13 H46 2.4672 no 1_556
H14 O1 3.5406 no 2_647
H14 H3 3.0079 no 2_647
H14 H6 3.0199 no 2_647
H14 H8 3.4507 no 2_647
H14 H46 3.0845 no 1_556
H15 Cl2 3.0406 no .
H15 C3 3.3493 no 2_647
H15 C31 3.3571 no 2_647
H15 H3 2.4909 no 2_647
H15 H32 2.9391 no 2_647
H16 O5 3.0735 no .
H16 C30 2.8999 no 2_647
H16 C31 2.9982 no 2_647
H16 H31 2.8645 no 2_647
H16 H32 3.0225 no 2_647
H17 H42 3.5173 no 2_657
H17 H43 3.5539 no 2_657
H18 C47 3.4069 no .
H18 C48 3.3291 no .
H18 H54 2.8302 no .
H18 H55 2.6760 no .
H19 Cl2 2.9807 no .
H19 C47 3.5258 no .
H19 H36 3.3002 no .
H19 H53 2.8958 no .
H19 H54 2.6772 no .
H20 O4 2.4841 no .
H20 C2 3.5805 no 2_647
H20 C23 3.5246 no 2_747
H20 H2 3.4569 no 2_647
H20 H26 2.9007 no 2_747
H20 H53 2.8601 no .
H20 H59 2.8651 no .
H21 C22 3.0457 no 2_747
H21 C23 3.1236 no 2_747
H21 C27 3.4746 no 2_747
H21 C28 3.3818 no 2_747
H21 H25 2.8678 no 2_747
H21 H26 3.0310 no 2_747
H21 H29 3.1480 no 2_747
H21 H30 2.9607 no 2_747
H22 H6 2.8932 no 2_647
H22 H29 3.3801 no 2_747
H22 H30 3.2721 no 2_747
H23 H6 3.2744 no 2_647
H24 C32 3.3180 no 2_747
H24 C48 3.2211 no .
H24 H33 3.3569 no 2_747
H24 H34 2.4904 no 2_747
H24 H55 2.5614 no .
H25 C1 3.4402 no 1_655
H25 C6 3.0727 no 1_655
H25 C32 3.3790 no 2_747
H25 H5 2.9576 no 1_655
H25 H9 3.4832 no 1_655
H25 H10 3.5710 no 1_655
H25 H21 2.8678 no 2_757
H25 H33 2.9829 no 2_747
H25 H34 2.9866 no 2_747
H26 O4 2.5052 no 2_757
H26 C16 3.5697 no 2_757
H26 C59 3.4470 no 2_757
H26 H10 2.9297 no 1_655
H26 H20 2.9007 no 2_757
H26 H21 3.0310 no 2_757
H26 H59 3.5373 no 2_757
H26 H64 2.5433 no 2_757
H27 C53 3.2486 no 2_757
H27 C54 2.9015 no 2_757
H27 C59 3.4788 no 2_757
H27 H42 3.4252 no 2_657
H27 H59 3.1626 no 2_757
H27 H60 2.5585 no 2_757
H27 H64 2.7885 no 2_757
H28 C39 3.1571 no 2_657
H28 H41 3.2708 no 2_657
H28 H42 2.3661 no 2_657
H28 H43 3.4488 no 2_657
H29 C17 3.5631 no 2_757
H29 H21 3.1480 no 2_757
H29 H22 3.3801 no 2_757
H29 H45 3.3141 no 2_656
H30 C16 3.2673 no 2_757
H30 C17 2.8174 no 2_757
H30 C18 3.0406 no 2_757
H30 H21 2.9607 no 2_757
H30 H22 3.2721 no 2_757
H31 Cl2 3.4630 no 2_657
H31 O5 2.4009 no 2_657
H31 C37 3.4745 no 2_657
H31 H5 3.1415 no 2_657
H31 H16 2.8645 no 2_657
H31 H39 2.5959 no 2_657
H31 H42 3.5759 no 2_657
H31 H60 3.0755 no 2_757
H31 H68 3.3618 no 1_566
H32 Cl2 3.3893 no 2_657
H32 C11 3.3638 no 2_657
H32 H13 3.3651 no 2_657
H32 H15 2.9391 no 2_657
H32 H16 3.0225 no 2_657
H32 H42 3.2209 no 2_657
H33 O5 3.3362 no 2_657
H33 C5 3.4812 no 2_657
H33 C6 2.9956 no 2_657
H33 C64 3.5583 no 1_566
H33 H4 3.1839 no 2_657
H33 H5 2.2231 no 2_657
H33 H24 3.3569 no 2_757
H33 H25 2.9829 no 2_757
H33 H68 2.9480 no 1_566
H33 H70 3.2753 no 1_566
H34 C21 3.0239 no 2_757
H34 C22 3.2741 no 2_757
H34 H5 3.4630 no 2_657
H34 H24 2.4904 no 2_757
H34 H25 2.9866 no 2_757
H34 H59 3.2116 no 2_757
H35 C53 2.8852 no 2_757
H35 C54 2.9381 no 2_757
H35 C64 3.1560 no 1_566
H35 H59 2.5105 no 2_757
H35 H60 2.5926 no 2_757
H35 H68 2.6299 no 1_566
H35 H69 3.4798 no 1_566
H35 H70 2.9163 no 1_566
H36 Cl1 3.3321 no .
H36 O5 3.2655 no .
H36 H1 3.5173 no .
H36 H19 3.3002 no .
H37 Cl1 3.1974 no 2_646
H37 O1 3.5995 no 2_646
H37 O2 3.4170 no 2_646
H37 H8 3.2891 no 2_646
H37 H55 3.5929 no 2_646
H38 C42 3.1961 no 2_646
H38 C43 3.2636 no 2_646
H38 C49 3.5709 no 2_646
H38 C50 3.5602 no 2_646
H38 H48 2.9093 no 2_646
H38 H49 2.9221 no 2_646
H38 H50 2.5517 no 2_646
H39 O5 3.0355 no .
H39 C30 3.3320 no 2_647
H39 C54 3.2167 no 1_455
H39 C55 3.3574 no 1_455
H39 H31 2.5959 no 2_647
H39 H60 2.5543 no 1_455
H39 H61 2.8503 no 1_455
H39 H68 3.1704 no 2_656
H40 O5 3.1161 no .
H40 C61 2.9597 no 2_656
H40 C62 3.2232 no 2_656
H40 C64 2.8491 no 2_656
H40 H61 3.2447 no 1_455
H40 H66 3.2186 no 2_656
H40 H68 2.5230 no 2_656
H40 H69 2.7212 no 2_656
H41 C50 2.9752 no 2_646
H41 C51 3.2413 no 2_646
H41 H11 3.5208 no 2_647
H41 H12 3.3449 no 2_647
H41 H28 3.2708 no 2_647
H41 H49 3.1873 no 2_646
H41 H57 2.7162 no 2_646
H41 H58 3.1679 no 2_646
H42 C25 3.2274 no 2_647
H42 H12 3.3101 no 2_647
H42 H17 3.5173 no 2_647
H42 H27 3.4252 no 2_647
H42 H28 2.3661 no 2_647
H42 H31 3.5759 no 2_647
H42 H32 3.2209 no 2_647
H42 H60 3.4460 no 1_455
H43 C9 2.9769 no 2_647
H43 H2 3.1727 no 2_647
H43 H11 2.7153 no 2_647
H43 H12 2.3853 no 2_647
H43 H17 3.5539 no 2_647
H43 H28 3.4488 no 2_647
H43 H48 3.5409 no 2_646
H43 H49 3.5310 no 2_646
H44 C60 3.4584 no 2_656
H44 C61 3.4947 no 2_656
H45 S1 3.1318 no 2_646
H45 O1 2.8132 no 2_646
H45 O2 2.6356 no 2_646
H45 H29 3.3141 no 2_646
H46 O1 2.5897 no 2_646
H46 C7 3.4857 no 2_646
H46 C9 3.1508 no 1_554
H46 C10 3.0407 no 1_554
H46 H6 3.4884 no 2_646
H46 H8 2.6739 no 2_646
H46 H11 2.4841 no 1_554
H46 H13 2.4672 no 1_554
H46 H14 3.0845 no 1_554
H47 O1 3.2053 no 2_646
H47 C7 3.1557 no 2_646
H47 H6 3.3658 no 2_646
H47 H7 3.2754 no 2_646
H47 H8 2.4071 no 2_646
H48 S2 3.4621 no 2_656
H48 O3 2.5036 no 2_656
H48 C9 3.4987 no 1_554
H48 C58 3.1820 no 2_656
H48 C63 3.1956 no 2_656
H48 H11 2.5290 no 1_554
H48 H38 2.9093 no 2_656
H48 H43 3.5409 no 2_656
H48 H67 3.2953 no 2_656
H49 O3 3.4752 no 2_656
H49 H11 3.0144 no 1_554
H49 H38 2.9221 no 2_656
H49 H41 3.1873 no 2_656
H49 H43 3.5310 no 2_656
H50 Cl1 3.0557 no .
H50 C35 3.4012 no 2_656
H50 C62 3.5973 no 2_656
H50 C63 3.2659 no 2_656
H50 H38 2.5517 no 2_656
H50 H66 3.4827 no 2_656
H50 H67 2.9100 no 2_656
H51 O5 3.1129 no .
H51 C61 3.4726 no 2_656
H51 C62 2.7802 no 2_656
H51 C63 2.9524 no 2_656
H51 H66 2.7488 no 2_656
H51 H67 3.0531 no 2_656
H52 H7 3.5394 no 2_646
H53 C15 3.5083 no .
H53 C16 3.4829 no .
H53 H19 2.8958 no .
H53 H20 2.8601 no .
H54 Cl1 3.0960 no .
H54 C15 3.4841 no .
H54 H1 3.2531 no .
H54 H18 2.8302 no .
H54 H19 2.6772 no .
H55 O2 2.4516 no .
H55 C13 3.5242 no .
H55 C21 3.3411 no .
H55 H18 2.6760 no .
H55 H24 2.5614 no .
H55 H37 3.5929 no 2_656
H56 C55 3.1622 no 2_756
H56 C56 3.3437 no 2_756
H56 H61 2.5072 no 2_756
H56 H62 2.8770 no 2_756
H56 H70 3.1207 no 2_756
H57 C39 3.4697 no 2_656
H57 C55 3.5711 no 2_756
H57 C60 3.1538 no 2_756
H57 C61 3.4850 no 2_756
H57 C64 3.3168 no 2_756
H57 H41 2.7162 no 2_656
H57 H61 3.0900 no 2_756
H57 H65 2.6885 no 2_756
H57 H69 3.3690 no 2_756
H57 H70 2.7267 no 2_756
H58 H41 3.1679 no 2_656
H59 C16 3.5126 no .
H59 C32 3.1985 no 2_747
H59 H20 2.8651 no .
H59 H26 3.5373 no 2_747
H59 H27 3.1626 no 2_747
H59 H34 3.2116 no 2_747
H59 H35 2.5105 no 2_747
H60 C24 3.3780 no 2_747
H60 C29 3.4366 no 2_747
H60 C30 3.3146 no 2_747
H60 C32 3.3796 no 2_747
H60 C37 3.2183 no 1_655
H60 H27 2.5585 no 2_747
H60 H31 3.0755 no 2_747
H60 H35 2.5926 no 2_747
H60 H39 2.5543 no 1_655
H60 H42 3.4460 no 1_655
H60 H68 3.2043 no 2_756
H60 H69 3.3887 no 2_756
H61 C36 3.3509 no 1_655
H61 C37 2.8111 no 1_655
H61 C38 3.0805 no 1_655
H61 C49 3.2221 no 2_746
H61 C50 3.5096 no 2_746
H61 H39 2.8503 no 1_655
H61 H40 3.2447 no 1_655
H61 H56 2.5072 no 2_746
H61 H57 3.0900 no 2_746
H61 H69 3.2423 no 2_756
H62 H7 3.1470 no 2_646
H62 H56 2.8770 no 2_746
H63 C7 3.0882 no 2_646
H63 H6 3.2515 no 2_646
H63 H7 2.2830 no 2_646
H63 H8 3.3557 no 2_646
H64 C23 3.0179 no 2_747
H64 C24 3.1492 no 2_747
H64 H10 3.3185 no 2_647
H64 H26 2.5433 no 2_747
H64 H27 2.7885 no 2_747
H65 C50 3.4233 no 2_746
H65 H57 2.6885 no 2_746
H66 Cl1 3.2536 no 2_646
H66 O5 2.3909 no 2_646
H66 C5 3.4190 no 2_646
H66 C43 3.5388 no 2_646
H66 H4 2.5690 no 2_646
H66 H7 3.5855 no 2_646
H66 H40 3.2186 no 2_646
H66 H50 3.4827 no 2_646
H66 H51 2.7488 no 2_646
H67 Cl1 3.3690 no 2_646
H67 C43 3.3567 no 2_646
H67 H7 3.3267 no 2_646
H67 H48 3.2953 no 2_646
H67 H50 2.9100 no 2_646
H67 H51 3.0531 no 2_646
H68 O5 2.7677 no 2_646
H68 C32 3.2172 no 1_544
H68 C38 3.3044 no 2_646
H68 C54 3.4022 no 2_746
H68 H31 3.3618 no 1_544
H68 H33 2.9480 no 1_544
H68 H35 2.6299 no 1_544
H68 H39 3.1704 no 2_646
H68 H40 2.5230 no 2_646
H68 H60 3.2043 no 2_746
H69 C38 3.4571 no 2_646
H69 C50 3.4798 no 2_746
H69 C54 3.1685 no 2_746
H69 C55 3.0633 no 2_746
H69 C56 3.4838 no 2_746
H69 H35 3.4798 no 1_544
H69 H40 2.7212 no 2_646
H69 H57 3.3690 no 2_746
H69 H60 3.3887 no 2_746
H69 H61 3.2423 no 2_746
H70 C32 3.5103 no 1_544
H70 C49 2.9069 no 2_746
H70 C50 2.6695 no 2_746
H70 C51 3.2347 no 2_746
H70 H33 3.2753 no 1_544
H70 H35 2.9163 no 1_544
H70 H56 3.1207 no 2_746
H70 H57 2.7267 no 2_746

loop_
_geom_torsion_atom_site_label_1
_geom_torsion_atom_site_label_2
_geom_torsion_atom_site_label_3
_geom_torsion_atom_site_label_4
_geom_torsion
_geom_torsion_publ_flag
Cl1 Ru1 N1 C11 -119.9(2) no
Cl1 Ru1 N1 C12 103.98(19) no
Cl1 Ru1 N2 S1 68.1(2) no
Cl1 Ru1 N2 C13 -69.1(2) no
Cl1 Ru1 C1 C2 -149.54(10) no
Cl1 Ru1 C1 C6 -17.6(3) no
Cl1 Ru1 C1 C8 94.6(3) no
Cl1 Ru1 C3 C2 171.01(7) no
Cl1 Ru1 C3 C4 37.9(3) no
Cl1 Ru1 C4 C3 -149.85(16) no
Cl1 Ru1 C4 C5 79.50(16) no
Cl1 Ru1 C4 C7 -32.5(4) no
Cl1 Ru1 C5 C4 -100.87(17) no
Cl1 Ru1 C5 C6 126.45(18) no
Cl1 Ru1 C6 C1 169.45(13) no
Cl1 Ru1 C6 C5 -57.8(2) no
N1 Ru1 N2 S1 150.9(3) no
N1 Ru1 N2 C13 13.7(2) no
N2 Ru1 N1 C11 152.6(3) no
N2 Ru1 N1 C12 16.5(2) no
N1 Ru1 C1 C2 127.68(16) no
N1 Ru1 C1 C6 -100.40(17) no
N1 Ru1 C1 C8 11.9(4) no
C1 Ru1 N1 C11 25.0(3) no
C1 Ru1 N1 C12 -111.1(2) no
N1 Ru1 C2 C1 -60.8(2) no
N1 Ru1 C2 C3 166.58(13) no
C2 Ru1 N1 C11 56.6(3) no
C2 Ru1 N1 C12 -79.4(3) no
N1 Ru1 C3 C2 -26.1(4) no
N1 Ru1 C3 C4 -159.2(2) no
C3 Ru1 N1 C11 74.1(4) no
C3 Ru1 N1 C12 -62.0(4) no
N1 Ru1 C5 C4 -178.43(14) no
N1 Ru1 C5 C6 48.9(3) no
C5 Ru1 N1 C11 -40.1(3) no
C5 Ru1 N1 C12 -176.2(2) no
N1 Ru1 C6 C1 84.52(19) no
N1 Ru1 C6 C5 -142.71(18) no
C6 Ru1 N1 C11 -12.6(3) no
C6 Ru1 N1 C12 -148.7(2) no
N2 Ru1 C1 C2 50.1(3) no
N2 Ru1 C1 C6 -178.01(14) no
N2 Ru1 C1 C8 -65.7(4) no
C1 Ru1 N2 S1 -123.1(3) no
C1 Ru1 N2 C13 99.7(3) no
N2 Ru1 C2 C1 -141.89(16) no
N2 Ru1 C2 C3 85.54(17) no
C2 Ru1 N2 S1 -95.2(3) no
C2 Ru1 N2 C13 127.6(3) no
N2 Ru1 C3 C2 -100.08(17) no
N2 Ru1 C3 C4 126.79(18) no
C3 Ru1 N2 S1 -57.1(3) no
C3 Ru1 N2 C13 165.7(3) no
N2 Ru1 C4 C3 -62.4(3) no
N2 Ru1 C4 C5 166.92(15) no
N2 Ru1 C4 C7 54.9(4) no
C4 Ru1 N2 S1 -24.6(3) no
C4 Ru1 N2 C13 -161.8(2) no
N2 Ru1 C5 C4 -26.1(5) no
N2 Ru1 C5 C6 -158.8(3) no
C5 Ru1 N2 S1 -6.9(5) no
C5 Ru1 N2 C13 -144.1(3) no
C1 Ru1 C2 C1 0.00(17) no
C1 Ru1 C2 C3 -132.6(3) no
C2 Ru1 C1 C2 -0.00(18) no
C2 Ru1 C1 C6 131.9(3) no
C2 Ru1 C1 C8 -115.8(4) no
C1 Ru1 C3 C2 28.52(15) no
C1 Ru1 C3 C4 -104.6(2) no
C3 Ru1 C1 C2 -29.37(15) no
C3 Ru1 C1 C6 102.55(19) no
C3 Ru1 C1 C8 -145.2(4) no
C1 Ru1 C4 C3 65.09(19) no
C1 Ru1 C4 C5 -65.55(18) no
C1 Ru1 C4 C7 -177.5(4) no
C4 Ru1 C1 C2 -65.61(18) no
C4 Ru1 C1 C6 66.32(18) no
C4 Ru1 C1 C8 178.6(4) no
C1 Ru1 C5 C4 103.7(3) no
C1 Ru1 C5 C6 -29.00(18) no
C5 Ru1 C1 C2 -103.3(2) no
C5 Ru1 C1 C6 28.62(17) no
C5 Ru1 C1 C8 140.9(4) no
C1 Ru1 C6 C1 0.00(18) no
C1 Ru1 C6 C5 132.8(4) no
C6 Ru1 C1 C2 -131.9(4) no
C6 Ru1 C1 C6 0.0(2) no
C6 Ru1 C1 C8 112.3(5) no
C2 Ru1 C3 C2 0.00(18) no
C2 Ru1 C3 C4 -133.1(4) no
C3 Ru1 C2 C1 132.6(3) no
C3 Ru1 C2 C3 0.00(17) no
C2 Ru1 C4 C3 29.00(17) no
C2 Ru1 C4 C5 -101.6(2) no
C2 Ru1 C4 C7 146.4(4) no
C4 Ru1 C2 C1 104.2(2) no
C4 Ru1 C2 C3 -28.32(16) no
C2 Ru1 C5 C4 67.3(2) no
C2 Ru1 C5 C6 -65.4(2) no
C5 Ru1 C2 C1 66.08(19) no
C5 Ru1 C2 C3 -66.49(18) no
C2 Ru1 C6 C1 -28.97(17) no
C2 Ru1 C6 C5 103.8(3) no
C6 Ru1 C2 C1 29.55(17) no
C6 Ru1 C2 C3 -103.0(2) no
C3 Ru1 C4 C3 0.0(2) no
C3 Ru1 C4 C5 -130.6(4) no
C3 Ru1 C4 C7 117.4(5) no
C4 Ru1 C3 C2 133.1(4) no
C4 Ru1 C3 C4 0.0(2) no
C3 Ru1 C5 C4 29.65(18) no
C3 Ru1 C5 C6 -103.0(3) no
C5 Ru1 C3 C2 102.5(2) no
C5 Ru1 C3 C4 -30.65(18) no
C3 Ru1 C6 C1 -66.55(19) no
C3 Ru1 C6 C5 66.2(2) no
C6 Ru1 C3 C2 65.80(17) no
C6 Ru1 C3 C4 -67.32(19) no
C4 Ru1 C5 C4 0.0(2) no
C4 Ru1 C5 C6 -132.7(4) no
C5 Ru1 C4 C3 130.6(4) no
C5 Ru1 C4 C5 0.0(2) no
C5 Ru1 C4 C7 -112.0(5) no
C4 Ru1 C6 C1 -103.3(3) no
C4 Ru1 C6 C5 29.44(18) no
C6 Ru1 C4 C3 102.1(3) no
C6 Ru1 C4 C5 -28.53(17) no
C6 Ru1 C4 C7 -140.5(4) no
C5 Ru1 C6 C1 -132.8(4) no
C5 Ru1 C6 C5 0.0(2) no
C6 Ru1 C5 C4 132.7(4) no
C6 Ru1 C5 C6 0.0(2) no
Cl2 Ru2 N3 C43 -119.0(3) no
Cl2 Ru2 N3 C44 104.23(19) no
Cl2 Ru2 N4 S2 68.2(2) no
Cl2 Ru2 N4 C45 -70.8(2) no
Cl2 Ru2 C33 C34 -148.46(11) no
Cl2 Ru2 C33 C38 -17.0(3) no
Cl2 Ru2 C33 C40 95.7(4) no
Cl2 Ru2 C35 C34 172.11(8) no
Cl2 Ru2 C35 C36 39.0(2) no
Cl2 Ru2 C36 C35 -148.69(14) no
Cl2 Ru2 C36 C37 79.97(14) no
Cl2 Ru2 C36 C39 -31.8(4) no
Cl2 Ru2 C37 C36 -100.30(15) no
Cl2 Ru2 C37 C38 128.22(18) no
Cl2 Ru2 C38 C33 169.96(13) no
Cl2 Ru2 C38 C37 -56.17(19) no
N3 Ru2 N4 S2 151.0(3) no
N3 Ru2 N4 C45 12.0(2) no
N4 Ru2 N3 C43 153.4(3) no
N4 Ru2 N3 C44 16.66(19) no
N3 Ru2 C33 C34 128.49(18) no
N3 Ru2 C33 C38 -100.07(18) no
N3 Ru2 C33 C40 12.6(4) no
C33 Ru2 N3 C43 26.7(3) no
C33 Ru2 N3 C44 -110.1(2) no
N3 Ru2 C34 C33 -60.3(3) no
N3 Ru2 C34 C35 167.62(14) no
C34 Ru2 N3 C43 58.2(3) no
C34 Ru2 N3 C44 -78.5(3) no
N3 Ru2 C35 C34 -24.5(4) no
N3 Ru2 C35 C36 -157.5(3) no
C35 Ru2 N3 C43 74.7(4) no
C35 Ru2 N3 C44 -62.0(4) no
N3 Ru2 C37 C36 -178.09(13) no
N3 Ru2 C37 C38 50.4(3) no
C37 Ru2 N3 C43 -38.9(3) no
C37 Ru2 N3 C44 -175.64(18) no
N3 Ru2 C38 C33 84.90(19) no
N3 Ru2 C38 C37 -141.23(18) no
C38 Ru2 N3 C43 -10.8(3) no
C38 Ru2 N3 C44 -147.5(2) no
N4 Ru2 C33 C34 50.5(3) no
N4 Ru2 C33 C38 -178.03(14) no
N4 Ru2 C33 C40 -65.3(4) no
C33 Ru2 N4 S2 -122.4(3) no
C33 Ru2 N4 C45 98.6(3) no
N4 Ru2 C34 C33 -141.18(18) no
N4 Ru2 C34 C35 86.71(19) no
C34 Ru2 N4 S2 -94.3(3) no
C34 Ru2 N4 C45 126.7(3) no
N4 Ru2 C35 C34 -98.76(17) no
N4 Ru2 C35 C36 128.18(17) no
C35 Ru2 N4 S2 -56.2(3) no
C35 Ru2 N4 C45 164.8(3) no
N4 Ru2 C36 C35 -61.3(2) no
N4 Ru2 C36 C37 167.39(14) no
N4 Ru2 C36 C39 55.6(4) no
C36 Ru2 N4 S2 -24.1(3) no
C36 Ru2 N4 C45 -163.1(2) no
N4 Ru2 C37 C36 -25.6(5) no
N4 Ru2 C37 C38 -157.1(3) no
C37 Ru2 N4 S2 -6.7(5) no
C37 Ru2 N4 C45 -145.7(3) no
C33 Ru2 C34 C33 0.00(19) no
C33 Ru2 C34 C35 -132.1(4) no
C34 Ru2 C33 C34 0.0(2) no
C34 Ru2 C33 C38 131.4(4) no
C34 Ru2 C33 C40 -115.8(5) no
C33 Ru2 C35 C34 28.87(16) no
C33 Ru2 C35 C36 -104.2(2) no
C35 Ru2 C33 C34 -29.55(17) no
C35 Ru2 C33 C38 101.9(2) no
C35 Ru2 C33 C40 -145.4(4) no
C33 Ru2 C36 C35 65.30(18) no
C33 Ru2 C36 C37 -66.04(18) no
C33 Ru2 C36 C39 -177.8(4) no
C36 Ru2 C33 C34 -65.93(19) no
C36 Ru2 C33 C38 65.51(19) no
C36 Ru2 C33 C40 178.2(4) no
C33 Ru2 C37 C36 103.2(2) no
C33 Ru2 C37 C38 -28.30(17) no
C37 Ru2 C33 C34 -103.5(3) no
C37 Ru2 C33 C38 27.98(18) no
C37 Ru2 C33 C40 140.7(4) no
C33 Ru2 C38 C33 0.00(19) no
C33 Ru2 C38 C37 133.9(4) no
C38 Ru2 C33 C34 -131.4(4) no
C38 Ru2 C33 C38 0.0(2) no
C38 Ru2 C33 C40 112.7(5) no
C34 Ru2 C35 C34 0.00(19) no
C34 Ru2 C35 C36 -133.1(4) no
C35 Ru2 C34 C33 132.1(4) no
C35 Ru2 C34 C35 0.00(19) no
C34 Ru2 C36 C35 28.97(16) no
C34 Ru2 C36 C37 -102.37(19) no
C34 Ru2 C36 C39 145.8(4) no
C36 Ru2 C34 C33 103.7(3) no
C36 Ru2 C34 C35 -28.40(17) no
C34 Ru2 C37 C36 66.76(18) no
C34 Ru2 C37 C38 -64.7(2) no
C37 Ru2 C34 C33 66.0(2) no
C37 Ru2 C34 C35 -66.12(19) no
C34 Ru2 C38 C33 -29.33(18) no
C34 Ru2 C38 C37 104.5(3) no
C38 Ru2 C34 C33 29.72(18) no
C38 Ru2 C34 C35 -102.4(3) no
C35 Ru2 C36 C35 0.00(18) no
C35 Ru2 C36 C37 -131.3(3) no
C35 Ru2 C36 C39 116.9(5) no
C36 Ru2 C35 C34 133.1(3) no
C36 Ru2 C35 C36 0.00(18) no
C35 Ru2 C37 C36 29.34(16) no
C35 Ru2 C37 C38 -102.1(3) no
C37 Ru2 C35 C34 103.0(2) no
C37 Ru2 C35 C36 -30.07(17) no
C35 Ru2 C38 C33 -67.0(2) no
C35 Ru2 C38 C37 66.9(2) no
C38 Ru2 C35 C34 66.17(19) no
C38 Ru2 C35 C36 -66.89(19) no
C36 Ru2 C37 C36 0.00(18) no
C36 Ru2 C37 C38 -131.5(4) no
C37 Ru2 C36 C35 131.3(3) no
C37 Ru2 C36 C37 0.00(19) no
C37 Ru2 C36 C39 -111.8(5) no
C36 Ru2 C38 C33 -103.9(3) no
C36 Ru2 C38 C37 30.01(18) no
C38 Ru2 C36 C35 102.1(2) no
C38 Ru2 C36 C37 -29.22(17) no
C38 Ru2 C36 C39 -141.0(4) no
C37 Ru2 C38 C33 -133.9(4) no
C37 Ru2 C38 C37 0.0(2) no
C38 Ru2 C37 C36 131.5(4) no
C38 Ru2 C37 C38 0.0(2) no
O1 S1 N2 Ru1 20.8(3) no
O1 S1 N2 C13 158.3(2) no
O1 S1 C26 C27 -106.8(3) no
O1 S1 C26 C31 69.6(4) no
O2 S1 N2 Ru1 -111.0(3) no
O2 S1 N2 C13 26.5(3) no
O2 S1 C26 C27 17.0(4) no
O2 S1 C26 C31 -166.7(3) no
N2 S1 C26 C27 137.4(3) no
N2 S1 C26 C31 -46.2(4) no
C26 S1 N2 Ru1 133.0(3) no
C26 S1 N2 C13 -89.5(3) no
O3 S2 N4 Ru2 19.3(3) no
O3 S2 N4 C45 158.8(3) no
O3 S2 C58 C59 -105.3(4) no
O3 S2 C58 C63 71.0(4) no
O4 S2 N4 Ru2 -112.3(3) no
O4 S2 N4 C45 27.2(3) no
O4 S2 C58 C59 18.5(4) no
O4 S2 C58 C63 -165.2(3) no
N4 S2 C58 C59 138.8(3) no
N4 S2 C58 C63 -44.9(4) no
C58 S2 N4 Ru2 131.9(3) no
C58 S2 N4 C45 -88.6(3) no
Ru1 N1 C11 C10 -87.1(3) no
Ru1 N1 C12 C13 -42.7(4) no
Ru1 N1 C12 C14 -169.4(2) no
C11 N1 C12 C13 177.7(3) no
C11 N1 C12 C14 51.1(5) no
C12 N1 C11 C10 48.6(5) no
Ru1 N2 C13 C12 -40.0(4) no
Ru1 N2 C13 C20 -161.8(3) no
S1 N2 C13 C12 -179.8(2) no
S1 N2 C13 C20 58.4(4) no
Ru2 N3 C43 C42 -86.4(4) no
Ru2 N3 C44 C45 -41.1(3) no
Ru2 N3 C44 C46 -167.7(2) no
C43 N3 C44 C45 179.0(3) no
C43 N3 C44 C46 52.3(4) no
C44 N3 C43 C42 50.3(4) no
Ru2 N4 C45 C44 -36.9(4) no
Ru2 N4 C45 C52 -159.0(2) no
S2 N4 C45 C44 -178.7(3) no
S2 N4 C45 C52 59.2(4) no
Ru1 C1 C2 Ru1 0.0 no
Ru1 C1 C2 C3 53.8(4) no
Ru1 C1 C6 Ru1 0.000(14) no
Ru1 C1 C6 C5 -52.7(3) no
Ru1 C1 C8 C9 29.3(6) no
C2 C1 C6 Ru1 53.3(4) no
C2 C1 C6 C5 0.6(6) no
C6 C1 C2 Ru1 -53.3(4) no
C6 C1 C2 C3 0.4(6) no
C2 C1 C8 C9 -62.8(6) no
C8 C1 C2 Ru1 128.3(4) no
C8 C1 C2 C3 -177.9(4) no
C6 C1 C8 C9 118.9(4) no
C8 C1 C6 Ru1 -128.3(4) no
C8 C1 C6 C5 179.0(4) no
Ru1 C2 C3 Ru1 0.0 no
Ru1 C2 C3 C4 55.5(4) no
C1 C2 C3 Ru1 -54.7(4) no
C1 C2 C3 C4 0.9(7) no
Ru1 C3 C4 Ru1 0.0 no
Ru1 C3 C4 C5 51.7(3) no
Ru1 C3 C4 C7 -125.3(4) no
C2 C3 C4 Ru1 -54.7(4) no
C2 C3 C4 C5 -3.0(6) no
C2 C3 C4 C7 180.0(4) no
Ru1 C4 C5 Ru1 0.0 no
Ru1 C4 C5 C6 56.4(4) no
C3 C4 C5 Ru1 -52.3(4) no
C3 C4 C5 C6 4.1(7) no
C7 C4 C5 Ru1 124.9(5) no
C7 C4 C5 C6 -178.8(4) no
Ru1 C5 C6 Ru1 0.000(13) no
Ru1 C5 C6 C1 53.5(4) no
C4 C5 C6 Ru1 -56.5(4) no
C4 C5 C6 C1 -3.0(7) no
C1 C8 C9 C10 -90.7(5) no
C8 C9 C10 C11 50.3(6) no
C9 C10 C11 N1 55.3(5) no
N1 C12 C13 N2 52.7(4) no
N1 C12 C13 C20 177.4(3) no
N1 C12 C14 C15 46.7(5) no
N1 C12 C14 C19 -132.7(4) no
C13 C12 C14 C15 -76.4(5) no
C13 C12 C14 C19 104.2(4) no
C14 C12 C13 N2 179.3(3) no
C14 C12 C13 C20 -56.1(4) no
N2 C13 C20 C21 -123.5(4) no
N2 C13 C20 C25 57.7(5) no
C12 C13 C20 C21 117.0(4) no
C12 C13 C20 C25 -61.9(5) no
C12 C14 C15 C16 -177.8(4) no
C12 C14 C19 C18 178.9(4) no
C15 C14 C19 C18 -0.6(7) no
C19 C14 C15 C16 1.6(7) no
C14 C15 C16 C17 -1.4(7) no
C15 C16 C17 C18 0.2(8) no
C16 C17 C18 C19 0.8(8) no
C17 C18 C19 C14 -0.6(8) no
C13 C20 C21 C22 179.9(4) no
C13 C20 C25 C24 179.6(4) no
C21 C20 C25 C24 0.7(6) no
C25 C20 C21 C22 -1.2(6) no
C20 C21 C22 C23 0.9(7) no
C21 C22 C23 C24 -0.2(8) no
C22 C23 C24 C25 -0.3(7) no
C23 C24 C25 C20 -0.0(7) no
S1 C26 C27 C28 174.6(3) no
S1 C26 C31 C30 -175.7(3) no
C27 C26 C31 C30 0.7(6) no
C31 C26 C27 C28 -1.7(7) no
C26 C27 C28 C29 2.9(8) no
C27 C28 C29 C30 -2.9(7) no
C27 C28 C29 C32 178.8(4) no
C28 C29 C30 C31 1.8(7) no
C32 C29 C30 C31 -179.9(4) no
C29 C30 C31 C26 -0.7(7) no
Ru2 C33 C34 Ru2 0.0 no
Ru2 C33 C34 C35 54.2(3) no
Ru2 C33 C38 Ru2 0.000(14) no
Ru2 C33 C38 C37 -52.8(3) no
Ru2 C33 C40 C41 26.8(6) no
C34 C33 C38 Ru2 53.1(4) no
C34 C33 C38 C37 0.3(6) no
C38 C33 C34 Ru2 -52.9(4) no
C38 C33 C34 C35 1.4(6) no
C34 C33 C40 C41 -64.8(6) no
C40 C33 C34 Ru2 127.7(4) no
C40 C33 C34 C35 -178.0(4) no
C38 C33 C40 C41 115.8(5) no
C40 C33 C38 Ru2 -127.5(4) no
C40 C33 C38 C37 179.8(4) no
Ru2 C34 C35 Ru2 0.0 no
Ru2 C34 C35 C36 55.2(3) no
C33 C34 C35 Ru2 -55.2(4) no
C33 C34 C35 C36 -0.0(6) no
Ru2 C35 C36 Ru2 0.0 no
Ru2 C35 C36 C37 51.6(3) no
Ru2 C35 C36 C39 -124.8(4) no
C34 C35 C36 Ru2 -54.5(4) no
C34 C35 C36 C37 -2.9(6) no
C34 C35 C36 C39 -179.3(4) no
Ru2 C36 C37 Ru2 0.0 no
Ru2 C36 C37 C38 56.9(3) no
C35 C36 C37 Ru2 -52.3(4) no
C35 C36 C37 C38 4.6(6) no
C39 C36 C37 Ru2 124.2(4) no
C39 C36 C37 C38 -178.9(4) no
Ru2 C37 C38 Ru2 0.000(13) no
Ru2 C37 C38 C33 53.8(3) no
C36 C37 C38 Ru2 -57.2(4) no
C36 C37 C38 C33 -3.4(6) no
C33 C40 C41 C42 -88.3(5) no
C40 C41 C42 C43 51.7(6) no
C41 C42 C43 N3 52.2(6) no
N3 C44 C45 N4 49.3(4) no
N3 C44 C45 C52 173.5(3) no
N3 C44 C46 C47 50.5(5) no
N3 C44 C46 C51 -127.8(4) no
C45 C44 C46 C47 -72.9(5) no
C45 C44 C46 C51 108.9(4) no
C46 C44 C45 N4 176.1(3) no
C46 C44 C45 C52 -59.8(5) no
N4 C45 C52 C53 -118.9(4) no
N4 C45 C52 C57 59.8(5) no
C44 C45 C52 C53 121.1(4) no
C44 C45 C52 C57 -60.3(5) no
C44 C46 C47 C48 -176.3(3) no
C44 C46 C51 C50 177.8(3) no
C47 C46 C51 C50 -0.5(6) no
C51 C46 C47 C48 2.0(6) no
C46 C47 C48 C49 -2.4(6) no
C47 C48 C49 C50 1.3(7) no
C48 C49 C50 C51 0.2(7) no
C49 C50 C51 C46 -0.6(7) no
C45 C52 C53 C54 -179.9(4) no
C45 C52 C57 C56 -179.7(4) no
C53 C52 C57 C56 -1.1(6) no
C57 C52 C53 C54 1.4(6) no
C52 C53 C54 C55 -1.7(7) no
C53 C54 C55 C56 1.6(7) no
C54 C55 C56 C57 -1.2(7) no
C55 C56 C57 C52 1.0(7) no
S2 C58 C59 C60 176.4(3) no
S2 C58 C63 C62 -176.3(3) no
C59 C58 C63 C62 0.0(7) no
C63 C58 C59 C60 0.1(7) no
C58 C59 C60 C61 -0.4(8) no
C59 C60 C61 C62 0.7(8) no
C59 C60 C61 C64 178.9(5) no
C60 C61 C62 C63 -0.6(8) no
C64 C61 C62 C63 -178.8(5) no
C61 C62 C63 C58 0.2(8) no
